data_4110282
loop_
_publ_author_name
'W. Hill Harman'
'Christopher J. Chang'

_publ_contact_author_email ' chrischang@berkeley.edu'
_publ_contact_author_name ' Christopher J. Chang'
_publ_section_title
;
 N2O Activation and Oxidation Reactivity from a Non-Heme Iron Pyrrole
 Platform
;
_journal_name_full 'Journal of the American Chemical Society'
_journal_page_first 15128
_journal_page_last 15129
_journal_paper_doi 10.1021/ja076842g
_journal_volume 129
_journal_year 2007
_chemical_formula_moiety 'C42 H46 Fe N4 O, C4 H10 O2, K'
_chemical_formula_sum 'C46 H56 Fe K N4 O3'
_chemical_formula_weight 807.92
_space_group_IT_number 14
_symmetry_cell_setting monoclinic
_symmetry_Int_Tables_number 14
_symmetry_space_group_name_Hall '-P 2ybc'
_symmetry_space_group_name_H-M 'P 1 21/c 1'
_audit_creation_date 'Tue Sep  4 18:48:28 2007'
_audit_creation_method 'by teXsan'
_cell_angle_alpha 90
_cell_angle_beta 107.379(1)
_cell_angle_gamma 90
_cell_formula_units_Z 8
_cell_length_a 30.7996(14)
_cell_length_b 13.3966(6)
_cell_length_c 21.7807(10)
_cell_measurement_reflns_used 7367
_cell_measurement_temperature 168.2
_cell_measurement_theta_max 23.1
_cell_measurement_theta_min 2.4
_cell_volume 8576.7(7)
_computing_cell_refinement 'Bruker-AXS SAINT v6.40'
_computing_data_collection 'Bruker-AXS SMART v5.631'
_computing_data_reduction 'Bruker-AXS SAINT v6.40'
_computing_publication_material teXsan
_computing_structure_refinement teXsan
_computing_structure_solution SIR97
_diffrn_measured_fraction_theta_full 0.9954
_diffrn_measured_fraction_theta_max 0.9954
_diffrn_measurement_device_type 'Bruker APEX'
_diffrn_measurement_method \w-scans
_diffrn_radiation_type 'Mo K\a'
_diffrn_radiation_wavelength 0.7107
_diffrn_reflns_av_R_equivalents 0.031
_diffrn_reflns_limit_h_max 38
_diffrn_reflns_limit_h_min 0
_diffrn_reflns_limit_k_max 16
_diffrn_reflns_limit_k_min 0
_diffrn_reflns_limit_l_max 25
_diffrn_reflns_limit_l_min -27
_diffrn_reflns_number 49406
_diffrn_reflns_theta_full 26.41
_diffrn_reflns_theta_max 26.41
_diffrn_standards_decay_% 0
_diffrn_standards_interval_count 0
_diffrn_standards_interval_time 0
_diffrn_standards_number 0
_exptl_absorpt_coefficient_mu 0.492
_exptl_absorpt_correction_T_max 0.915
_exptl_absorpt_correction_T_min 0.778
_exptl_absorpt_correction_type empirical
_exptl_absorpt_process_details 'Blessing, 1995'
_exptl_crystal_colour brown
_exptl_crystal_density_diffrn 1.251
_exptl_crystal_description bar
_exptl_crystal_F_000 3432.00
_exptl_crystal_size_max 0.340
_exptl_crystal_size_mid 0.330
_exptl_crystal_size_min 0.180
_refine_diff_density_max 0.39
_refine_diff_density_min -0.24
_refine_ls_extinction_method none
_refine_ls_goodness_of_fit_ref 1.720
_refine_ls_hydrogen_treatment constr
_refine_ls_number_parameters 991
_refine_ls_number_reflns 11168
_refine_ls_R_factor_all 0.0837
_refine_ls_R_factor_gt 0.0452
_refine_ls_shift/su_max 0.0008
_refine_ls_structure_factor_coef F
_refine_ls_weighting_details 'w = 1/[\s^2^(Fo) + 0.00022|Fo|^2^]'
_refine_ls_weighting_scheme calc
_refine_ls_wR_factor_all 0.0615
_refine_ls_wR_factor_ref 0.0531
_reflns_number_gt 11168
_reflns_number_total 17508
_reflns_threshold_expression F^2^>3.0\s(F^2^)
_cod_data_source_file ja076842gsi20070910_011310.cif
_cod_data_source_block '[K(DME)][tpaMesFe(OH)]'
_cod_original_sg_symbol_H-M 'P 21/c '
_cod_original_formula_sum 'C46 H56 Fe K N4 O3 '
_cod_database_code 4110282

loop_
_symmetry_equiv_pos_as_xyz
x,y,z
-x,1/2+y,1/2-z
-x,-y,-z
x,1/2-y,1/2+z

loop_
_atom_site_label
_atom_site_type_symbol
_atom_site_fract_x
_atom_site_fract_y
_atom_site_fract_z
_atom_site_U_iso_or_equiv
_atom_site_adp_type
_atom_site_occupancy
_atom_site_calc_flag
Fe1 Fe 0.34031(1) 0.12614(3) 0.02121(2) 0.0249(1) Uani 1.00 d
Fe2 Fe 0.16032(1) -0.11296(3) 0.19767(2) 0.0254(1) Uani 1.00 d
K1 K 0.38039(2) 0.41502(5) 0.04311(4) 0.0382(2) Uani 1.00 d
K2 K 0.12766(3) -0.39617(5) 0.13776(4) 0.0426(2) Uani 1.00 d
O1 O 0.37873(6) 0.2293(1) 0.06258(10) 0.0311(6) Uani 1.00 d
O2 O 0.44928(9) 0.4510(2) 0.1511(1) 0.0597(9) Uani 1.00 d
O3 O 0.41367(9) 0.6125(2) 0.0649(1) 0.0607(9) Uani 1.00 d
O4 O 0.11917(7) -0.2199(1) 0.1760(1) 0.0335(6) Uani 1.00 d
O5 O 0.12736(10) -0.5988(2) 0.1056(1) 0.0619(9) Uani 1.00 d
O6 O 0.0552(1) -0.5106(2) 0.1338(2) 0.105(1) Uani 1.00 d
N1 N 0.29789(8) -0.0072(2) -0.0226(1) 0.0280(7) Uani 1.00 d
N2 N 0.35444(8) 0.0245(2) 0.0923(1) 0.0273(7) Uani 1.00 d
N3 N 0.36292(8) 0.0913(2) -0.0531(1) 0.0294(7) Uani 1.00 d
N4 N 0.27757(8) 0.1859(2) -0.0094(1) 0.0267(7) Uani 1.00 d
N5 N 0.20653(8) 0.0225(2) 0.2239(1) 0.0297(7) Uani 1.00 d
N6 N 0.21921(8) -0.1720(2) 0.2527(1) 0.0291(7) Uani 1.00 d
N7 N 0.12730(8) -0.0207(2) 0.2412(1) 0.0291(7) Uani 1.00 d
N8 N 0.16329(8) -0.0633(2) 0.1125(1) 0.0260(7) Uani 1.00 d
C1 C 0.2834(1) -0.0533(2) 0.0293(2) 0.0335(9) Uani 1.00 d
C2 C 0.32234(10) -0.0482(2) 0.0892(1) 0.0293(8) Uani 1.00 d
C3 C 0.3334(1) -0.1017(2) 0.1460(2) 0.0375(9) Uani 1.00 d
C4 C 0.3740(1) -0.0600(2) 0.1855(2) 0.0407(10) Uani 1.00 d
C5 C 0.38674(10) 0.0157(2) 0.1520(1) 0.0311(8) Uani 1.00 d
C6 C 0.42960(10) 0.0742(2) 0.1683(1) 0.0314(8) Uani 1.00 d
C7 C 0.4615(1) 0.0561(2) 0.1351(2) 0.0362(9) Uani 1.00 d
C8 C 0.5012(1) 0.1122(3) 0.1490(2) 0.046(1) Uani 1.00 d
C9 C 0.5103(1) 0.1862(3) 0.1956(2) 0.049(1) Uani 1.00 d
C10 C 0.4795(1) 0.2016(2) 0.2293(2) 0.047(1) Uani 1.00 d
C11 C 0.4392(1) 0.1478(2) 0.2171(2) 0.0376(9) Uani 1.00 d
C12 C 0.4539(1) -0.0244(3) 0.0847(2) 0.053(1) Uani 1.00 d
C13 C 0.5535(1) 0.2484(3) 0.2090(2) 0.077(2) Uani 1.00 d
C14 C 0.4070(1) 0.1687(3) 0.2554(2) 0.057(1) Uani 1.00 d
C15 C 0.2598(1) 0.0316(2) -0.0755(1) 0.0337(9) Uani 1.00 d
C16 C 0.24614(10) 0.1315(2) -0.0569(1) 0.0299(8) Uani 1.00 d
C17 C 0.2073(1) 0.1845(2) -0.0804(2) 0.0377(9) Uani 1.00 d
C18 C 0.2134(1) 0.2759(2) -0.0473(2) 0.0381(9) Uani 1.00 d
C19 C 0.25643(10) 0.2756(2) -0.0043(1) 0.0286(8) Uani 1.00 d
C20 C 0.27730(9) 0.3542(2) 0.0434(1) 0.0286(8) Uani 1.00 d
C21 C 0.29353(9) 0.3325(2) 0.1097(1) 0.0299(8) Uani 1.00 d
C22 C 0.3128(1) 0.4086(2) 0.1535(2) 0.0356(9) Uani 1.00 d
C23 C 0.3154(1) 0.5063(2) 0.1340(2) 0.0345(9) Uani 1.00 d
C24 C 0.2986(1) 0.5275(2) 0.0691(2) 0.0369(9) Uani 1.00 d
C25 C 0.2794(1) 0.4542(2) 0.0232(2) 0.0331(9) Uani 1.00 d
C26 C 0.2896(1) 0.2297(2) 0.1351(2) 0.0376(9) Uani 1.00 d
C27 C 0.3358(1) 0.5873(3) 0.1822(2) 0.047(1) Uani 1.00 d
C28 C 0.2629(1) 0.4840(2) -0.0465(2) 0.044(1) Uani 1.00 d
C29 C 0.3292(1) -0.0718(2) -0.0453(2) 0.0336(9) Uani 1.00 d
C30 C 0.35685(10) -0.0061(2) -0.0747(2) 0.0319(9) Uani 1.00 d
C31 C 0.3792(1) -0.0220(2) -0.1192(2) 0.042(1) Uani 1.00 d
C32 C 0.3999(1) 0.0702(3) -0.1266(2) 0.042(1) Uani 1.00 d
C33 C 0.38887(10) 0.1377(2) -0.0862(1) 0.0325(9) Uani 1.00 d
C34 C 0.3961(1) 0.2482(2) -0.0823(1) 0.0300(8) Uani 1.00 d
C35 C 0.3596(1) 0.3103(2) -0.1144(1) 0.0340(9) Uani 1.00 d
C36 C 0.3665(1) 0.4128(2) -0.1148(2) 0.0385(10) Uani 1.00 d
C37 C 0.4083(1) 0.4559(2) -0.0840(2) 0.0402(10) Uani 1.00 d
C38 C 0.4432(1) 0.3932(2) -0.0512(2) 0.0383(9) Uani 1.00 d
C39 C 0.4380(1) 0.2902(2) -0.0492(2) 0.0341(9) Uani 1.00 d
C40 C 0.3140(1) 0.2670(2) -0.1505(2) 0.043(1) Uani 1.00 d
C41 C 0.4157(1) 0.5668(3) -0.0886(2) 0.058(1) Uani 1.00 d
C42 C 0.4773(1) 0.2264(2) -0.0102(2) 0.048(1) Uani 1.00 d
C43 C 0.3906(2) 0.7026(3) 0.0445(2) 0.076(2) Uani 1.00 d
C44 C 0.4526(1) 0.6240(3) 0.1189(2) 0.059(1) Uani 1.00 d
C45 C 0.4764(1) 0.5257(3) 0.1350(2) 0.066(1) Uani 1.00 d
C46 C 0.4485(2) 0.4554(3) 0.2149(2) 0.073(2) Uani 1.00 d
C47 C 0.2015(1) 0.0583(2) 0.2855(2) 0.0369(9) Uani 1.00 d
C48 C 0.1519(1) 0.0536(2) 0.2798(1) 0.0306(8) Uani 1.00 d
C49 C 0.1243(1) 0.1112(2) 0.3037(2) 0.0403(10) Uani 1.00 d
C50 C 0.0801(1) 0.0703(2) 0.2794(2) 0.041(1) Uani 1.00 d
C51 C 0.0827(1) -0.0093(2) 0.2415(1) 0.0295(8) Uani 1.00 d
C52 C 0.04453(10) -0.0672(2) 0.1970(2) 0.0290(8) Uani 1.00 d
C53 C 0.0284(1) -0.0379(2) 0.1331(2) 0.0350(9) Uani 1.00 d
C54 C -0.0082(1) -0.0886(3) 0.0916(2) 0.042(1) Uani 1.00 d
C55 C -0.0286(1) -0.1687(3) 0.1123(2) 0.044(1) Uani 1.00 d
C56 C -0.0119(1) -0.1970(2) 0.1759(2) 0.046(1) Uani 1.00 d
C57 C 0.0244(1) -0.1482(2) 0.2192(2) 0.0383(9) Uani 1.00 d
C58 C 0.0500(1) 0.0479(3) 0.1080(2) 0.048(1) Uani 1.00 d
C59 C -0.0689(1) -0.2212(3) 0.0659(2) 0.070(1) Uani 1.00 d
C60 C 0.0416(1) -0.1833(3) 0.2879(2) 0.063(1) Uani 1.00 d
C61 C 0.2527(1) -0.0143(2) 0.2282(2) 0.0336(9) Uani 1.00 d
C62 C 0.25820(10) -0.1169(2) 0.2568(1) 0.0322(8) Uani 1.00 d
C63 C 0.2960(1) -0.1719(3) 0.2852(2) 0.0397(10) Uani 1.00 d
C64 C 0.2806(1) -0.2659(2) 0.2996(2) 0.0398(10) Uani 1.00 d
C65 C 0.2340(1) -0.2642(2) 0.2802(1) 0.0304(8) Uani 1.00 d
C66 C 0.20148(10) -0.3392(2) 0.2907(1) 0.0326(9) Uani 1.00 d
C67 C 0.1721(1) -0.3141(2) 0.3264(2) 0.0366(9) Uani 1.00 d
C68 C 0.1400(1) -0.3826(3) 0.3328(2) 0.046(1) Uani 1.00 d
C69 C 0.1368(1) -0.4776(3) 0.3064(2) 0.044(1) Uani 1.00 d
C70 C 0.1681(1) -0.5038(2) 0.2755(2) 0.044(1) Uani 1.00 d
C71 C 0.2006(1) -0.4374(2) 0.2672(2) 0.0362(9) Uani 1.00 d
C72 C 0.1757(1) -0.2152(3) 0.3609(2) 0.051(1) Uani 1.00 d
C73 C 0.1002(1) -0.5488(3) 0.3120(2) 0.067(1) Uani 1.00 d
C74 C 0.2340(1) -0.4727(3) 0.2333(2) 0.053(1) Uani 1.00 d
C75 C 0.1888(1) 0.0931(2) 0.1707(2) 0.0313(9) Uani 1.00 d
C76 C 0.17578(10) 0.0357(2) 0.1091(1) 0.0279(8) Uani 1.00 d
C77 C 0.1728(1) 0.0610(2) 0.0474(2) 0.0326(9) Uani 1.00 d
C78 C 0.1580(1) -0.0252(2) 0.0098(1) 0.0344(9) Uani 1.00 d
C79 C 0.15255(9) -0.0998(2) 0.0503(1) 0.0287(8) Uani 1.00 d
C80 C 0.14355(10) -0.2067(2) 0.0338(1) 0.0278(8) Uani 1.00 d
C81 C 0.17890(10) -0.2766(2) 0.0515(1) 0.0282(8) Uani 1.00 d
C82 C 0.1713(1) -0.3739(2) 0.0280(2) 0.0356(9) Uani 1.00 d
C83 C 0.1294(1) -0.4050(2) -0.0119(2) 0.0365(9) Uani 1.00 d
C84 C 0.0944(1) -0.3365(2) -0.0260(2) 0.0398(10) Uani 1.00 d
C85 C 0.1004(1) -0.2380(2) -0.0046(2) 0.0341(9) Uani 1.00 d
C86 C 0.2254(1) -0.2479(2) 0.0948(2) 0.0378(9) Uani 1.00 d
C87 C 0.1224(1) -0.5081(3) -0.0407(2) 0.057(1) Uani 1.00 d
C88 C 0.0608(1) -0.1671(3) -0.0234(2) 0.055(1) Uani 1.00 d
C89 C 0.0154(2) -0.4557(6) 0.1258(5) 0.197(4) Uani 1.00 d
C90 C 0.0515(2) -0.6047(4) 0.1063(3) 0.106(2) Uani 1.00 d
C91 C 0.0944(2) -0.6565(3) 0.1202(2) 0.081(2) Uani 1.00 d
C92 C 0.1667(2) -0.6546(3) 0.1053(2) 0.082(2) Uani 1.00 d
H1 H 0.2581 -0.0181 0.0350 0.0402 Uiso 1.00 calc
H2 H 0.2752 -0.1210 0.0190 0.0402 Uiso 1.00 calc
H3 H 0.2691 0.0379 -0.1132 0.0403 Uiso 1.00 calc
H4 H 0.2348 -0.0131 -0.0835 0.0403 Uiso 1.00 calc
H5 H 0.3487 -0.1074 -0.0101 0.0401 Uiso 1.00 calc
H6 H 0.3121 -0.1176 -0.0766 0.0401 Uiso 1.00 calc
H7 H 0.4726 0.6711 0.1092 0.0708 Uiso 1.00 calc
H8 H 0.4436 0.6467 0.1545 0.0708 Uiso 1.00 calc
H9 H 0.5028 0.5352 0.1707 0.0790 Uiso 1.00 calc
H10 H 0.4851 0.5038 0.0990 0.0790 Uiso 1.00 calc
H11 H 0.2183 0.0172 0.3198 0.0442 Uiso 1.00 calc
H12 H 0.2121 0.1253 0.2931 0.0442 Uiso 1.00 calc
H13 H 0.2563 -0.0168 0.1864 0.0403 Uiso 1.00 calc
H14 H 0.2749 0.0291 0.2547 0.0403 Uiso 1.00 calc
H15 H 0.1629 0.1267 0.1758 0.0373 Uiso 1.00 calc
H16 H 0.2116 0.1408 0.1703 0.0373 Uiso 1.00 calc
H17 H 0.0314 -0.6432 0.1222 0.1285 Uiso 1.00 calc
H18 H 0.0394 -0.5976 0.0610 0.1285 Uiso 1.00 calc
H19 H 0.0903 -0.7162 0.0954 0.0972 Uiso 1.00 calc
H20 H 0.1047 -0.6731 0.1646 0.0972 Uiso 1.00 calc
H21 H 0.3169 -0.1558 0.1563 0.0446 Uiso 1.00 calc
H22 H 0.3899 -0.0806 0.2281 0.0489 Uiso 1.00 calc
H23 H 0.5226 0.0995 0.1261 0.0550 Uiso 1.00 calc
H24 H 0.4861 0.2508 0.2622 0.0565 Uiso 1.00 calc
H25 H 0.1808 0.1640 -0.1132 0.0450 Uiso 1.00 calc
H26 H 0.1917 0.3284 -0.0535 0.0455 Uiso 1.00 calc
H27 H 0.3242 0.3927 0.1979 0.0428 Uiso 1.00 calc
H28 H 0.3000 0.5941 0.0551 0.0444 Uiso 1.00 calc
H29 H 0.3807 -0.0828 -0.1410 0.0500 Uiso 1.00 calc
H30 H 0.4180 0.0827 -0.1542 0.0505 Uiso 1.00 calc
H31 H 0.3418 0.4548 -0.1366 0.0459 Uiso 1.00 calc
H32 H 0.4719 0.4217 -0.0292 0.0457 Uiso 1.00 calc
H33 H 0.1330 0.1675 0.3312 0.0483 Uiso 1.00 calc
H34 H 0.0534 0.0938 0.2879 0.0490 Uiso 1.00 calc
H35 H -0.0194 -0.0677 0.0481 0.0504 Uiso 1.00 calc
H36 H -0.0257 -0.2518 0.1907 0.0552 Uiso 1.00 calc
H37 H 0.3268 -0.1511 0.2938 0.0475 Uiso 1.00 calc
H38 H 0.2992 -0.3207 0.3192 0.0478 Uiso 1.00 calc
H39 H 0.1196 -0.3638 0.3561 0.0547 Uiso 1.00 calc
H40 H 0.1674 -0.5696 0.2591 0.0532 Uiso 1.00 calc
H41 H 0.1794 0.1243 0.0326 0.0391 Uiso 1.00 calc
H42 H 0.1526 -0.0309 -0.0354 0.0412 Uiso 1.00 calc
H43 H 0.1958 -0.4202 0.0395 0.0427 Uiso 1.00 calc
H44 H 0.0651 -0.3575 -0.0513 0.0476 Uiso 1.00 calc
H45 H 0.5035 0.2671 0.0062 0.0574 Uiso 1.00 calc
H46 H 0.4397 -0.0802 0.0974 0.0629 Uiso 1.00 calc
H47 H 0.4056 0.2385 0.2621 0.0684 Uiso 1.00 calc
H48 H 0.3871 0.6002 -0.0993 0.0692 Uiso 1.00 calc
H49 H 0.2788 0.5419 -0.0531 0.0531 Uiso 1.00 calc
H50 H 0.2988 0.3107 -0.1844 0.0518 Uiso 1.00 calc
H51 H 0.0318 0.0646 0.0657 0.0571 Uiso 1.00 calc
H52 H 0.2627 -0.4848 0.2642 0.0636 Uiso 1.00 calc
H53 H 0.2309 -0.1793 0.0888 0.0451 Uiso 1.00 calc
H54 H 0.1482 -0.5481 -0.0209 0.0675 Uiso 1.00 calc
H55 H 0.2871 0.2346 0.1774 0.0450 Uiso 1.00 calc
H56 H 0.3486 0.5583 0.2235 0.0559 Uiso 1.00 calc
H57 H 0.1051 -0.6125 0.2961 0.0797 Uiso 1.00 calc
H58 H 0.1649 -0.2227 0.3973 0.0610 Uiso 1.00 calc
H59 H 0.2962 0.2589 -0.1220 0.0518 Uiso 1.00 calc
H60 H 0.3183 0.2039 -0.1678 0.0518 Uiso 1.00 calc
H61 H 0.4344 0.5906 -0.0483 0.0692 Uiso 1.00 calc
H62 H 0.4299 0.5792 -0.1208 0.0692 Uiso 1.00 calc
H63 H 0.4694 0.1964 0.0245 0.0574 Uiso 1.00 calc
H64 H 0.4836 0.1759 -0.0369 0.0574 Uiso 1.00 calc
H65 H 0.4351 0.0006 0.0448 0.0629 Uiso 1.00 calc
H66 H 0.4824 -0.0442 0.0800 0.0629 Uiso 1.00 calc
H67 H 0.3775 0.1448 0.2327 0.0684 Uiso 1.00 calc
H68 H 0.4174 0.1358 0.2959 0.0684 Uiso 1.00 calc
H69 H 0.0795 0.0290 0.1071 0.0571 Uiso 1.00 calc
H70 H 0.0522 0.1041 0.1354 0.0571 Uiso 1.00 calc
H71 H 0.2065 -0.1941 0.3746 0.0610 Uiso 1.00 calc
H72 H 0.1577 -0.1669 0.3326 0.0610 Uiso 1.00 calc
H73 H 0.0712 -0.5243 0.2877 0.0797 Uiso 1.00 calc
H74 H 0.1012 -0.5547 0.3559 0.0797 Uiso 1.00 calc
H75 H 0.2268 -0.2591 0.1384 0.0451 Uiso 1.00 calc
H76 H 0.2479 -0.2873 0.0844 0.0451 Uiso 1.00 calc
H77 H 0.2231 -0.5323 0.2104 0.0636 Uiso 1.00 calc
H78 H 0.2373 -0.4227 0.2040 0.0636 Uiso 1.00 calc
H79 H 0.0961 -0.5370 -0.0338 0.0675 Uiso 1.00 calc
H80 H 0.1184 -0.5038 -0.0856 0.0675 Uiso 1.00 calc
H81 H 0.2633 0.1976 0.1080 0.0450 Uiso 1.00 calc
H82 H 0.3159 0.1920 0.1359 0.0450 Uiso 1.00 calc
H83 H 0.3591 0.6207 0.1697 0.0559 Uiso 1.00 calc
H84 H 0.3129 0.6336 0.1837 0.0559 Uiso 1.00 calc
H85 H 0.2682 0.4310 -0.0724 0.0531 Uiso 1.00 calc
H86 H 0.2312 0.4979 -0.0583 0.0531 Uiso 1.00 calc
H87 H 0.0644 -0.1226 -0.0556 0.0658 Uiso 1.00 calc
H88 H -0.0827 -0.2644 0.0892 0.0844 Uiso 1.00 calc
H89 H 0.1821 -0.6757 0.1478 0.0982 Uiso 1.00 calc
H90 H 0.3660 0.6912 0.0068 0.0910 Uiso 1.00 calc
H91 H 0.4784 0.4454 0.2430 0.0877 Uiso 1.00 calc
H92 H 0.4109 0.7497 0.0355 0.0910 Uiso 1.00 calc
H93 H 0.3793 0.7279 0.0775 0.0910 Uiso 1.00 calc
H94 H 0.4379 0.5194 0.2230 0.0877 Uiso 1.00 calc
H95 H 0.4289 0.4054 0.2221 0.0877 Uiso 1.00 calc
H96 H 0.0596 -0.1298 0.0132 0.0658 Uiso 1.00 calc
H97 H 0.0333 -0.2036 -0.0397 0.0658 Uiso 1.00 calc
H98 H -0.0905 -0.1729 0.0435 0.0844 Uiso 1.00 calc
H99 H -0.0588 -0.2589 0.0359 0.0844 Uiso 1.00 calc
H100 H 0.1575 -0.7117 0.0784 0.0982 Uiso 1.00 calc
H101 H 0.1861 -0.6144 0.0893 0.0982 Uiso 1.00 calc
H102 H 0.4059 0.2206 0.0964 0.0491 Uiso 1.00 calc
H103 H 0.5793 0.2056 0.2216 0.0933 Uiso 1.00 calc
H104 H 0.0580 -0.1313 0.3141 0.0754 Uiso 1.00 calc
H105 H 0.5535 0.2833 0.1710 0.0933 Uiso 1.00 calc
H106 H 0.5547 0.2946 0.2423 0.0933 Uiso 1.00 calc
H107 H 0.0165 -0.2021 0.3022 0.0754 Uiso 1.00 calc
H108 H 0.0609 -0.2395 0.2903 0.0754 Uiso 1.00 calc
H109 H 0.0915 -0.1855 0.1640 0.0491 Uiso 1.00 calc
H110 H 0.0182 -0.3887 0.1110 0.2145 Uiso 1.00 calc
H111 H -0.0103 -0.4861 0.0953 0.2145 Uiso 1.00 calc
H112 H 0.0081 -0.4493 0.1659 0.2145 Uiso 1.00 calc

loop_
_atom_site_aniso_label
_atom_site_aniso_U_11
_atom_site_aniso_U_22
_atom_site_aniso_U_33
_atom_site_aniso_U_12
_atom_site_aniso_U_13
_atom_site_aniso_U_23
Fe1 0.0260(2) 0.0256(2) 0.0226(2) -0.0005(2) 0.0065(2) 0.0005(2)
Fe2 0.0277(2) 0.0246(2) 0.0234(2) -0.0014(2) 0.0068(2) -0.0010(2)
K1 0.0381(4) 0.0303(4) 0.0479(5) -0.0000(3) 0.0154(4) -0.0006(3)
K2 0.0527(5) 0.0318(4) 0.0454(5) 0.0008(3) 0.0180(4) -0.0009(3)
O1 0.029(1) 0.028(1) 0.029(1) -0.0041(9) -0.0016(10) 0.0015(9)
O2 0.064(2) 0.057(2) 0.057(2) -0.013(1) 0.016(1) -0.007(1)
O3 0.073(2) 0.040(1) 0.067(2) -0.003(1) 0.019(2) -0.002(1)
O4 0.033(1) 0.028(1) 0.038(1) -0.0014(9) 0.009(1) -0.0017(10)
O5 0.080(2) 0.037(1) 0.076(2) 0.008(1) 0.035(2) 0.003(1)
O6 0.074(2) 0.082(2) 0.178(4) -0.021(2) 0.068(2) -0.050(2)
N1 0.029(1) 0.028(1) 0.025(1) -0.002(1) 0.006(1) 0.001(1)
N2 0.028(1) 0.027(1) 0.026(1) 0.001(1) 0.006(1) 0.003(1)
N3 0.032(1) 0.032(1) 0.025(1) 0.001(1) 0.010(1) -0.001(1)
N4 0.027(1) 0.030(1) 0.022(1) -0.001(1) 0.005(1) 0.001(1)
N5 0.032(1) 0.030(1) 0.026(1) -0.004(1) 0.007(1) -0.003(1)
N6 0.028(1) 0.032(1) 0.027(1) -0.002(1) 0.007(1) 0.003(1)
N7 0.035(1) 0.027(1) 0.026(1) 0.000(1) 0.009(1) -0.003(1)
N8 0.027(1) 0.027(1) 0.024(1) -0.000(1) 0.008(1) -0.001(1)
C1 0.035(2) 0.030(2) 0.036(2) -0.006(1) 0.012(2) 0.001(1)
C2 0.030(2) 0.028(2) 0.030(2) -0.000(1) 0.009(1) 0.003(1)
C3 0.035(2) 0.035(2) 0.042(2) -0.002(1) 0.011(2) 0.011(2)
C4 0.039(2) 0.045(2) 0.035(2) 0.006(2) 0.004(2) 0.017(2)
C5 0.030(2) 0.032(2) 0.028(2) 0.004(1) 0.005(1) 0.004(1)
C6 0.028(2) 0.034(2) 0.028(2) 0.007(1) 0.002(1) 0.007(1)
C7 0.031(2) 0.037(2) 0.037(2) 0.005(1) 0.003(2) 0.003(2)
C8 0.035(2) 0.055(2) 0.046(2) 0.000(2) 0.010(2) 0.008(2)
C9 0.040(2) 0.045(2) 0.050(2) -0.009(2) -0.004(2) 0.016(2)
C10 0.053(2) 0.040(2) 0.038(2) 0.000(2) -0.003(2) -0.004(2)
C11 0.038(2) 0.039(2) 0.032(2) 0.005(2) 0.002(2) 0.003(2)
C12 0.039(2) 0.065(2) 0.056(3) 0.007(2) 0.016(2) -0.012(2)
C13 0.060(3) 0.072(3) 0.086(3) -0.027(2) 0.001(3) 0.016(3)
C14 0.057(2) 0.068(3) 0.040(2) 0.010(2) 0.005(2) -0.013(2)
C15 0.034(2) 0.038(2) 0.026(2) -0.006(1) 0.004(1) -0.003(1)
C16 0.027(2) 0.036(2) 0.026(2) -0.002(1) 0.007(1) -0.001(1)
C17 0.028(2) 0.048(2) 0.030(2) -0.002(2) -0.002(1) -0.003(2)
C18 0.031(2) 0.043(2) 0.034(2) 0.011(1) 0.001(2) -0.001(2)
C19 0.029(2) 0.032(2) 0.024(2) 0.001(1) 0.007(1) 0.001(1)
C20 0.021(2) 0.036(2) 0.028(2) 0.004(1) 0.008(1) -0.001(1)
C21 0.024(2) 0.038(2) 0.029(2) 0.004(1) 0.010(1) -0.003(1)
C22 0.029(2) 0.051(2) 0.028(2) 0.004(1) 0.009(1) -0.004(2)
C23 0.028(2) 0.039(2) 0.039(2) 0.002(1) 0.013(2) -0.008(2)
C24 0.035(2) 0.031(2) 0.047(2) 0.007(1) 0.015(2) -0.000(2)
C25 0.030(2) 0.038(2) 0.031(2) 0.010(1) 0.009(1) 0.000(2)
C26 0.036(2) 0.050(2) 0.030(2) -0.005(2) 0.013(2) -0.000(2)
C27 0.045(2) 0.049(2) 0.046(2) 0.001(2) 0.015(2) -0.012(2)
C28 0.049(2) 0.043(2) 0.038(2) 0.008(2) 0.009(2) 0.006(2)
C29 0.038(2) 0.027(1) 0.034(2) -0.002(1) 0.008(2) -0.007(1)
C30 0.031(2) 0.032(2) 0.032(2) 0.001(1) 0.007(1) -0.004(1)
C31 0.046(2) 0.042(2) 0.040(2) -0.003(2) 0.018(2) -0.015(2)
C32 0.045(2) 0.050(2) 0.039(2) -0.001(2) 0.023(2) -0.002(2)
C33 0.032(2) 0.039(2) 0.029(2) 0.001(1) 0.012(1) 0.002(1)
C34 0.033(2) 0.037(2) 0.025(2) -0.001(1) 0.016(1) 0.004(1)
C35 0.035(2) 0.044(2) 0.025(2) -0.001(1) 0.012(1) 0.003(1)
C36 0.040(2) 0.043(2) 0.034(2) 0.006(2) 0.013(2) 0.012(2)
C37 0.049(2) 0.037(2) 0.038(2) -0.002(2) 0.019(2) 0.004(2)
C38 0.035(2) 0.044(2) 0.038(2) -0.007(2) 0.013(2) -0.001(2)
C39 0.034(2) 0.038(2) 0.035(2) 0.000(1) 0.017(2) 0.005(2)
C40 0.039(2) 0.047(2) 0.039(2) 0.001(2) 0.005(2) 0.007(2)
C41 0.064(3) 0.046(2) 0.063(3) -0.005(2) 0.018(2) 0.010(2)
C42 0.040(2) 0.044(2) 0.057(2) -0.002(2) 0.010(2) 0.004(2)
C43 0.091(3) 0.046(2) 0.099(4) 0.002(2) 0.040(3) 0.005(2)
C44 0.059(3) 0.058(2) 0.064(3) -0.020(2) 0.023(2) -0.015(2)
C45 0.057(3) 0.073(3) 0.069(3) -0.014(2) 0.020(2) -0.011(2)
C46 0.080(3) 0.071(3) 0.068(3) 0.006(2) 0.020(3) 0.008(3)
C47 0.045(2) 0.034(2) 0.029(2) -0.007(1) 0.007(2) -0.005(1)
C48 0.038(2) 0.030(2) 0.022(2) -0.006(1) 0.006(1) -0.003(1)
C49 0.054(2) 0.034(2) 0.034(2) -0.004(2) 0.015(2) -0.013(2)
C50 0.045(2) 0.042(2) 0.041(2) 0.006(2) 0.020(2) -0.006(2)
C51 0.035(2) 0.029(2) 0.027(2) 0.002(1) 0.012(1) 0.001(1)
C52 0.027(2) 0.027(2) 0.034(2) 0.007(1) 0.011(1) 0.001(1)
C53 0.033(2) 0.037(2) 0.036(2) 0.007(1) 0.012(2) 0.000(2)
C54 0.039(2) 0.051(2) 0.034(2) 0.010(2) 0.008(2) -0.004(2)
C55 0.033(2) 0.047(2) 0.051(2) 0.002(2) 0.009(2) -0.014(2)
C56 0.038(2) 0.037(2) 0.065(3) -0.002(2) 0.017(2) -0.002(2)
C57 0.035(2) 0.037(2) 0.044(2) 0.004(1) 0.012(2) 0.000(2)
C58 0.044(2) 0.055(2) 0.041(2) 0.004(2) 0.009(2) 0.010(2)
C59 0.051(2) 0.071(3) 0.080(3) -0.011(2) 0.006(2) -0.033(3)
C60 0.071(3) 0.060(2) 0.056(3) -0.007(2) 0.016(2) 0.017(2)
C61 0.030(2) 0.036(2) 0.034(2) -0.007(1) 0.008(1) -0.001(1)
C62 0.030(2) 0.040(2) 0.025(2) -0.004(1) 0.007(1) 0.001(1)
C63 0.029(2) 0.054(2) 0.033(2) -0.005(2) 0.004(2) 0.006(2)
C64 0.035(2) 0.047(2) 0.034(2) 0.007(2) 0.005(2) 0.013(2)
C65 0.034(2) 0.034(2) 0.023(2) 0.003(1) 0.009(1) 0.006(1)
C66 0.032(2) 0.039(2) 0.025(2) 0.004(1) 0.005(1) 0.011(1)
C67 0.036(2) 0.044(2) 0.029(2) 0.006(2) 0.009(2) 0.013(2)
C68 0.037(2) 0.057(2) 0.045(2) 0.011(2) 0.016(2) 0.020(2)
C69 0.035(2) 0.053(2) 0.042(2) 0.001(2) 0.007(2) 0.023(2)
C70 0.051(2) 0.041(2) 0.035(2) -0.005(2) 0.004(2) 0.006(2)
C71 0.040(2) 0.041(2) 0.028(2) -0.002(2) 0.011(2) 0.006(2)
C72 0.069(3) 0.051(2) 0.042(2) 0.009(2) 0.032(2) 0.005(2)
C73 0.047(2) 0.072(3) 0.078(3) -0.012(2) 0.012(2) 0.027(2)
C74 0.065(3) 0.040(2) 0.061(3) 0.004(2) 0.028(2) 0.001(2)
C75 0.034(2) 0.028(2) 0.033(2) -0.003(1) 0.013(2) -0.000(1)
C76 0.029(2) 0.024(1) 0.031(2) 0.002(1) 0.009(1) 0.002(1)
C77 0.040(2) 0.027(2) 0.032(2) 0.002(1) 0.012(2) 0.006(1)
C78 0.040(2) 0.039(2) 0.023(2) 0.005(1) 0.008(1) 0.002(1)
C79 0.023(2) 0.032(2) 0.028(2) 0.004(1) 0.004(1) -0.002(1)
C80 0.031(2) 0.032(2) 0.022(2) -0.001(1) 0.010(1) -0.003(1)
C81 0.029(2) 0.032(2) 0.026(2) 0.000(1) 0.011(1) -0.000(1)
C82 0.038(2) 0.034(2) 0.038(2) 0.006(1) 0.017(2) 0.001(2)
C83 0.046(2) 0.033(2) 0.034(2) -0.002(2) 0.016(2) -0.008(1)
C84 0.036(2) 0.046(2) 0.035(2) -0.005(2) 0.007(2) -0.013(2)
C85 0.030(2) 0.038(2) 0.032(2) 0.003(1) 0.006(2) -0.007(2)
C86 0.032(2) 0.036(2) 0.044(2) 0.004(1) 0.010(2) 0.005(2)
C87 0.064(3) 0.044(2) 0.059(3) -0.005(2) 0.014(2) -0.017(2)
C88 0.035(2) 0.053(2) 0.066(3) 0.006(2) -0.001(2) -0.017(2)
C89 0.069(4) 0.188(7) 0.34(1) 0.016(4) 0.070(6) -0.082(8)
C90 0.085(4) 0.096(4) 0.144(6) -0.037(3) 0.044(4) -0.033(4)
C91 0.105(4) 0.057(3) 0.087(4) -0.025(3) 0.038(3) -0.020(3)
C92 0.103(4) 0.052(2) 0.091(4) 0.035(3) 0.029(3) -0.004(3)

loop_
_atom_type_symbol
_atom_type_description
_atom_type_scat_dispersion_real
_atom_type_scat_dispersion_imag
_atom_type_scat_source
Fe Fe 0.346 0.844
;International Tables for Crystallography
(1992, Vol. C, Tables 4.2.6.8 and 6.1.1.1)
;
H H 0.000 0.000
;International Tables for Crystallography
(1992, Vol. C, Table 6.1.1.2)
;
N N 0.006 0.003
;International Tables for Crystallography
(1992, Vol. C, Tables 4.2.6.8 and 6.1.1.1)
;
O O 0.011 0.006
;International Tables for Crystallography
(1992, Vol. C, Tables 4.2.6.8 and 6.1.1.1)
;
C C 0.003 0.002
;International Tables for Crystallography
(1992, Vol. C, Tables 4.2.6.8 and 6.1.1.1)
;
K K 0.200 0.250
;International Tables for Crystallography
(1992, Vol. C, Tables 4.2.6.8 and 6.1.1.1)
;

loop_
_geom_angle_atom_site_label_1
_geom_angle_atom_site_label_2
_geom_angle_atom_site_label_3
_geom_angle
_geom_angle_publ_flag
O1 FE1 N1 175.01(9) ?
O1 FE1 N2 99.71(9) ?
O1 FE1 N3 103.91(10) ?
O1 FE1 N4 105.99(9) ?
N1 FE1 N2 75.69(9) ?
N1 FE1 N3 76.66(10) ?
N1 FE1 N4 78.22(9) ?
N2 FE1 N3 114.64(10) ?
N2 FE1 N4 119.40(10) ?
N3 FE1 N4 110.8(1) ?
O4 FE2 N5 176.57(9) ?
O4 FE2 N6 105.73(9) ?
O4 FE2 N7 100.96(10) ?
O4 FE2 N8 103.57(10) ?
N5 FE2 N6 77.17(9) ?
N5 FE2 N7 75.93(9) ?
N5 FE2 N8 76.63(9) ?
N6 FE2 N7 117.0(1) ?
N6 FE2 N8 113.59(10) ?
N7 FE2 N8 113.75(10) ?
O1 K1 O2 94.56(8) ?
O1 K1 O3 156.62(8) ?
O1 K1 C20 71.84(7) ?
O1 K1 C24 112.77(8) ?
O1 K1 C25 97.11(8) ?
O1 K1 C36 99.31(8) ?
O1 K1 C37 109.81(8) ?
O1 K1 C38 93.57(8) ?
O2 K1 O3 62.27(8) ?
O2 K1 C20 123.51(9) ?
O2 K1 C24 102.83(9) ?
O2 K1 C25 126.51(9) ?
O2 K1 C36 136.47(9) ?
O2 K1 C37 112.38(9) ?
O2 K1 C38 96.07(9) ?
O3 K1 C20 122.30(8) ?
O3 K1 C24 77.85(8) ?
O3 K1 C25 99.49(8) ?
O3 K1 C36 96.30(9) ?
O3 K1 C37 78.87(9) ?
O3 K1 C38 86.35(8) ?
C20 K1 C24 44.50(8) ?
C20 K1 C25 25.56(8) ?
C20 K1 C36 100.02(8) ?
C20 K1 C37 123.92(9) ?
C20 K1 C38 138.03(8) ?
C24 K1 C25 26.12(8) ?
C24 K1 C36 109.16(9) ?
C24 K1 C37 121.08(9) ?
C24 K1 C38 145.80(9) ?
C25 K1 C36 92.48(9) ?
C25 K1 C37 112.03(9) ?
C25 K1 C38 134.73(9) ?
C36 K1 C37 24.42(8) ?
C36 K1 C38 42.31(8) ?
C37 K1 C38 24.92(8) ?
O4 K2 O5 171.19(8) ?
O4 K2 O6 112.00(9) ?
O4 K2 C70 99.18(8) ?
O4 K2 C71 89.16(8) ?
O4 K2 C81 81.09(7) ?
O4 K2 C82 105.94(8) ?
O4 K2 C83 113.16(8) ?
O5 K2 O6 59.94(9) ?
O5 K2 C70 76.80(9) ?
O5 K2 C71 90.14(9) ?
O5 K2 C81 107.53(8) ?
O5 K2 C82 82.50(9) ?
O5 K2 C83 73.45(8) ?
O6 K2 C70 82.0(1) ?
O6 K2 C71 107.4(1) ?
O6 K2 C81 144.4(1) ?
O6 K2 C82 125.5(1) ?
O6 K2 C83 102.0(1) ?
C70 K2 C71 25.38(8) ?
C70 K2 C81 130.17(9) ?
C70 K2 C82 128.84(10) ?
C70 K2 C83 142.38(9) ?
C71 K2 C81 105.75(8) ?
C71 K2 C82 110.93(9) ?
C71 K2 C83 132.66(9) ?
C81 K2 C82 25.43(8) ?
C81 K2 C83 44.06(8) ?
C82 K2 C83 24.96(8) ?
FE1 O1 K1 133.48(10) ?
K1 O2 C45 106.2(2) ?
K1 O2 C46 129.2(3) ?
C45 O2 C46 113.8(3) ?
K1 O3 C43 128.8(3) ?
K1 O3 C44 114.5(2) ?
C43 O3 C44 113.4(3) ?
FE2 O4 K2 131.6(1) ?
K2 O5 C91 115.5(3) ?
K2 O5 C92 124.8(3) ?
C91 O5 C92 112.9(4) ?
K2 O6 C89 113.3(4) ?
K2 O6 C90 119.5(3) ?
C89 O6 C90 118.1(5) ?
FE1 N1 C1 106.2(2) ?
FE1 N1 C15 106.2(2) ?
FE1 N1 C29 104.5(2) ?
C1 N1 C15 113.3(2) ?
C1 N1 C29 112.9(2) ?
C15 N1 C29 112.9(2) ?
FE1 N2 C2 117.1(2) ?
FE1 N2 C5 135.2(2) ?
C2 N2 C5 106.8(2) ?
FE1 N3 C30 116.9(2) ?
FE1 N3 C33 135.8(2) ?
C30 N3 C33 106.8(3) ?
FE1 N4 C16 115.2(2) ?
FE1 N4 C19 138.0(2) ?
C16 N4 C19 106.0(2) ?
FE2 N5 C47 105.3(2) ?
FE2 N5 C61 105.6(2) ?
FE2 N5 C75 105.1(2) ?
C47 N5 C61 114.2(2) ?
C47 N5 C75 113.1(2) ?
C61 N5 C75 112.7(2) ?
FE2 N6 C62 116.0(2) ?
FE2 N6 C65 136.6(2) ?
C62 N6 C65 106.2(2) ?
FE2 N7 C48 118.0(2) ?
FE2 N7 C51 135.5(2) ?
C48 N7 C51 106.5(2) ?
FE2 N8 C76 117.2(2) ?
FE2 N8 C79 136.7(2) ?
C76 N8 C79 105.8(2) ?
N1 C1 C2 107.7(2) ?
N2 C2 C1 117.1(3) ?
N2 C2 C3 110.1(3) ?
C1 C2 C3 132.8(3) ?
C2 C3 C4 106.1(3) ?
C3 C4 C5 108.2(3) ?
N2 C5 C4 108.7(3) ?
N2 C5 C6 121.3(3) ?
C4 C5 C6 129.6(3) ?
C5 C6 C7 119.4(3) ?
C5 C6 C11 121.3(3) ?
C7 C6 C11 119.3(3) ?
C6 C7 C8 119.9(3) ?
C6 C7 C12 121.5(3) ?
C8 C7 C12 118.7(3) ?
C7 C8 C9 121.3(3) ?
C8 C9 C10 118.4(3) ?
C8 C9 C13 120.6(4) ?
C10 C9 C13 121.1(4) ?
C9 C10 C11 122.6(3) ?
C6 C11 C10 118.5(3) ?
C6 C11 C14 121.8(3) ?
C10 C11 C14 119.8(3) ?
N1 C15 C16 109.0(2) ?
N4 C16 C15 118.7(3) ?
N4 C16 C17 110.3(3) ?
C15 C16 C17 130.9(3) ?
C16 C17 C18 107.1(3) ?
C17 C18 C19 107.5(3) ?
N4 C19 C18 109.0(3) ?
N4 C19 C20 124.0(3) ?
C18 C19 C20 126.9(3) ?
K1 C20 C19 113.0(2) ?
K1 C20 C21 90.4(2) ?
K1 C20 C25 68.4(2) ?
C19 C20 C21 120.9(3) ?
C19 C20 C25 120.3(3) ?
C21 C20 C25 118.7(3) ?
C20 C21 C22 119.5(3) ?
C20 C21 C26 121.7(3) ?
C22 C21 C26 118.7(3) ?
C21 C22 C23 122.1(3) ?
C22 C23 C24 118.0(3) ?
C22 C23 C27 121.1(3) ?
C24 C23 C27 120.9(3) ?
K1 C24 C23 90.5(2) ?
K1 C24 C25 74.0(2) ?
C23 C24 C25 122.4(3) ?
K1 C25 C20 86.1(2) ?
K1 C25 C24 79.8(2) ?
K1 C25 C28 102.1(2) ?
C20 C25 C24 119.2(3) ?
C20 C25 C28 122.1(3) ?
C24 C25 C28 118.6(3) ?
N1 C29 C30 108.0(2) ?
N3 C30 C29 116.6(3) ?
N3 C30 C31 110.2(3) ?
C29 C30 C31 133.2(3) ?
C30 C31 C32 106.3(3) ?
C31 C32 C33 107.1(3) ?
N3 C33 C32 109.5(3) ?
N3 C33 C34 121.3(3) ?
C32 C33 C34 128.7(3) ?
C33 C34 C35 118.1(3) ?
C33 C34 C39 121.9(3) ?
C35 C34 C39 120.0(3) ?
C34 C35 C36 118.6(3) ?
C34 C35 C40 120.8(3) ?
C36 C35 C40 120.5(3) ?
K1 C36 C35 88.8(2) ?
K1 C36 C37 71.5(2) ?
C35 C36 C37 122.3(3) ?
K1 C37 C36 84.0(2) ?
K1 C37 C38 79.5(2) ?
K1 C37 C41 108.1(2) ?
C36 C37 C38 117.7(3) ?
C36 C37 C41 120.7(3) ?
C38 C37 C41 121.6(3) ?
K1 C38 C37 75.6(2) ?
K1 C38 C39 88.5(2) ?
C37 C38 C39 122.5(3) ?
C34 C39 C38 118.9(3) ?
C34 C39 C42 121.6(3) ?
C38 C39 C42 119.6(3) ?
O3 C44 C45 109.6(3) ?
O2 C45 C44 113.4(3) ?
N5 C47 C48 107.0(3) ?
N7 C48 C47 116.3(3) ?
N7 C48 C49 110.3(3) ?
C47 C48 C49 133.3(3) ?
C48 C49 C50 106.3(3) ?
C49 C50 C51 107.7(3) ?
N7 C51 C50 109.2(3) ?
N7 C51 C52 121.9(3) ?
C50 C51 C52 128.1(3) ?
C51 C52 C53 118.6(3) ?
C51 C52 C57 121.3(3) ?
C53 C52 C57 120.1(3) ?
C52 C53 C54 119.3(3) ?
C52 C53 C58 121.0(3) ?
C54 C53 C58 119.7(3) ?
C53 C54 C55 121.6(3) ?
C54 C55 C56 118.2(3) ?
C54 C55 C59 120.2(4) ?
C56 C55 C59 121.6(4) ?
C55 C56 C57 122.3(3) ?
C52 C57 C56 118.5(3) ?
C52 C57 C60 121.6(3) ?
C56 C57 C60 119.9(3) ?
N5 C61 C62 108.6(2) ?
N6 C62 C61 118.1(3) ?
N6 C62 C63 110.4(3) ?
C61 C62 C63 131.4(3) ?
C62 C63 C64 106.4(3) ?
C63 C64 C65 108.0(3) ?
N6 C65 C64 109.0(3) ?
N6 C65 C66 121.2(3) ?
C64 C65 C66 129.5(3) ?
C65 C66 C67 120.2(3) ?
C65 C66 C71 121.0(3) ?
C67 C66 C71 118.8(3) ?
C66 C67 C68 119.7(3) ?
C66 C67 C72 121.7(3) ?
C68 C67 C72 118.6(3) ?
C67 C68 C69 122.0(3) ?
C68 C69 C70 117.6(3) ?
C68 C69 C73 120.6(4) ?
C70 C69 C73 121.8(4) ?
K2 C70 C69 102.2(2) ?
K2 C70 C71 71.8(2) ?
C69 C70 C71 122.6(3) ?
K2 C71 C66 95.4(2) ?
K2 C71 C70 82.9(2) ?
K2 C71 C74 91.5(2) ?
C66 C71 C70 118.9(3) ?
C66 C71 C74 122.1(3) ?
C70 C71 C74 119.0(3) ?
N5 C75 C76 108.4(2) ?
N8 C76 C75 116.5(3) ?
N8 C76 C77 110.6(3) ?
C75 C76 C77 132.9(3) ?
C76 C77 C78 106.6(3) ?
C77 C78 C79 107.5(3) ?
N8 C79 C78 109.5(3) ?
N8 C79 C80 123.4(3) ?
C78 C79 C80 126.5(3) ?
C79 C80 C81 120.4(3) ?
C79 C80 C85 120.5(3) ?
C81 C80 C85 118.8(3) ?
K2 C81 C80 91.0(2) ?
K2 C81 C82 72.2(2) ?
K2 C81 C86 107.7(2) ?
C80 C81 C82 119.5(3) ?
C80 C81 C86 120.9(3) ?
C82 C81 C86 119.5(3) ?
K2 C82 C81 82.4(2) ?
K2 C82 C83 85.2(2) ?
C81 C82 C83 122.3(3) ?
K2 C83 C82 69.8(2) ?
K2 C83 C84 87.3(2) ?
K2 C83 C87 113.9(2) ?
C82 C83 C84 117.1(3) ?
C82 C83 C87 122.0(3) ?
C84 C83 C87 120.9(3) ?
C83 C84 C85 122.7(3) ?
C80 C85 C84 119.3(3) ?
C80 C85 C88 121.2(3) ?
C84 C85 C88 119.4(3) ?
O6 C90 C91 113.5(4) ?
O5 C91 C90 111.6(4) ?
FE1 O1 H102 125.069 no
K1 O1 H102 101.235 no
FE2 O4 H109 100.664 no
K2 O4 H109 122.707 no
N1 C1 H1 109.938 no
N1 C1 H2 109.816 no
C2 C1 H1 110.001 no
C2 C1 H2 109.840 no
H1 C1 H2 109.561 no
C2 C3 H21 127.036 no
C4 C3 H21 126.863 no
C3 C4 H22 125.911 no
C5 C4 H22 125.865 no
C7 C8 H23 119.365 no
C9 C8 H23 119.325 no
C9 C10 H24 118.773 no
C11 C10 H24 118.606 no
C7 C12 H46 109.521 no
C7 C12 H65 109.463 no
C7 C12 H66 109.336 no
H46 C12 H65 109.686 no
H46 C12 H66 109.500 no
H65 C12 H66 109.321 no
C9 C13 H103 109.292 no
C9 C13 H105 109.336 no
C9 C13 H106 109.804 no
H103 C13 H105 109.012 no
H103 C13 H106 109.665 no
H105 C13 H106 109.714 no
C11 C14 H47 109.892 no
C11 C14 H67 109.461 no
C11 C14 H68 109.505 no
H47 C14 H67 109.564 no
H47 C14 H68 109.572 no
H67 C14 H68 108.829 no
N1 C15 H3 109.337 no
N1 C15 H4 109.547 no
C16 C15 H3 109.581 no
C16 C15 H4 109.728 no
H3 C15 H4 109.613 no
C16 C17 H25 126.533 no
C18 C17 H25 126.353 no
C17 C18 H26 126.141 no
C19 C18 H26 126.326 no
C21 C22 H27 118.748 no
C23 C22 H27 119.173 no
K1 C24 H28 106.387 no
C23 C24 H28 118.844 no
C25 C24 H28 118.717 no
C21 C26 H55 109.313 no
C21 C26 H81 109.238 no
C21 C26 H82 109.576 no
H55 C26 H81 109.288 no
H55 C26 H82 109.804 no
H81 C26 H82 109.606 no
C23 C27 H56 109.268 no
C23 C27 H83 109.336 no
C23 C27 H84 109.765 no
H56 C27 H83 109.077 no
H56 C27 H84 109.562 no
H83 C27 H84 109.816 no
C25 C28 H49 109.623 no
C25 C28 H85 109.549 no
C25 C28 H86 109.394 no
H49 C28 H85 109.623 no
H49 C28 H86 109.505 no
H85 C28 H86 109.132 no
N1 C29 H5 109.765 no
N1 C29 H6 109.638 no
C30 C29 H5 110.088 no
C30 C29 H6 109.760 no
H5 C29 H6 109.613 no
C30 C31 H29 126.938 no
C32 C31 H29 126.731 no
C31 C32 H30 126.379 no
C33 C32 H30 126.534 no
K1 C36 H31 110.313 no
C35 C36 H31 118.619 no
C37 C36 H31 119.085 no
K1 C38 H32 106.666 no
C37 C38 H32 118.342 no
C39 C38 H32 119.108 no
C35 C40 H50 109.274 no
C35 C40 H59 109.523 no
C35 C40 H60 109.498 no
H50 C40 H59 109.640 no
H50 C40 H60 109.412 no
H59 C40 H60 109.479 no
C37 C41 H48 109.437 no
C37 C41 H61 109.161 no
C37 C41 H62 109.473 no
H48 C41 H61 109.286 no
H48 C41 H62 109.782 no
H61 C41 H62 109.686 no
C39 C42 H45 109.463 no
C39 C42 H63 109.393 no
C39 C42 H64 109.265 no
H45 C42 H63 109.583 no
H45 C42 H64 109.573 no
H63 C42 H64 109.550 no
O3 C43 H90 109.465 no
O3 C43 H92 109.233 no
O3 C43 H93 109.199 no
H90 C43 H92 109.744 no
H90 C43 H93 109.766 no
H92 C43 H93 109.418 no
O3 C44 H7 109.256 no
O3 C44 H8 109.274 no
C45 C44 H7 109.464 no
C45 C44 H8 109.686 no
H7 C44 H8 109.572 no
O2 C45 H9 108.268 no
O2 C45 H10 108.516 no
C44 C45 H9 108.361 no
C44 C45 H10 108.744 no
H9 C45 H10 109.549 no
O2 C46 H91 109.434 no
O2 C46 H94 109.334 no
O2 C46 H95 109.560 no
H91 C46 H94 109.379 no
H91 C46 H95 109.661 no
H94 C46 H95 109.460 no
N5 C47 H11 110.210 no
N5 C47 H12 110.222 no
C48 C47 H11 110.033 no
C48 C47 H12 109.878 no
H11 C47 H12 109.469 no
C48 C49 H33 126.444 no
C50 C49 H33 127.218 no
C49 C50 H34 126.155 no
C51 C50 H34 126.134 no
C53 C54 H35 119.327 no
C55 C54 H35 119.048 no
C55 C56 H36 119.032 no
C57 C56 H36 118.699 no
C53 C58 H51 109.447 no
C53 C58 H69 109.598 no
C53 C58 H70 109.368 no
H51 C58 H69 109.565 no
H51 C58 H70 109.315 no
H69 C58 H70 109.535 no
C55 C59 H88 109.704 no
C55 C59 H98 109.400 no
C55 C59 H99 109.606 no
H88 C59 H98 109.166 no
H88 C59 H99 109.712 no
H98 C59 H99 109.237 no
C57 C60 H104 109.440 no
C57 C60 H107 109.385 no
C57 C60 H108 109.226 no
H104 C60 H107 109.764 no
H104 C60 H108 109.528 no
H107 C60 H108 109.484 no
N5 C61 H13 109.632 no
N5 C61 H14 109.768 no
C62 C61 H13 109.674 no
C62 C61 H14 109.764 no
H13 C61 H14 109.372 no
C62 C63 H37 126.727 no
C64 C63 H37 126.856 no
C63 C64 H38 126.097 no
C65 C64 H38 125.884 no
C67 C68 H39 118.791 no
C69 C68 H39 119.223 no
K2 C70 H40 96.094 no
C69 C70 H40 118.775 no
C71 C70 H40 118.633 no
C67 C72 H58 109.306 no
C67 C72 H71 109.532 no
C67 C72 H72 109.354 no
H58 C72 H71 109.616 no
H58 C72 H72 109.419 no
H71 C72 H72 109.599 no
C69 C73 H57 109.619 no
C69 C73 H73 109.409 no
C69 C73 H74 109.664 no
H57 C73 H73 109.172 no
H57 C73 H74 109.702 no
H73 C73 H74 109.261 no
C71 C74 H52 109.443 no
C71 C74 H77 109.829 no
C71 C74 H78 109.375 no
H52 C74 H77 109.706 no
H52 C74 H78 109.007 no
H77 C74 H78 109.464 no
N5 C75 H15 109.813 no
N5 C75 H16 110.009 no
C76 C75 H15 109.745 no
C76 C75 H16 109.792 no
H15 C75 H16 109.070 no
C76 C77 H41 126.743 no
C78 C77 H41 126.694 no
C77 C78 H42 126.401 no
C79 C78 H42 126.131 no
K2 C82 H43 103.008 no
C81 C82 H43 118.732 no
C83 C82 H43 118.954 no
C83 C84 H44 118.403 no
C85 C84 H44 118.892 no
C81 C86 H53 109.777 no
C81 C86 H75 109.384 no
C81 C86 H76 109.410 no
H53 C86 H75 109.511 no
H53 C86 H76 109.548 no
H75 C86 H76 109.195 no
C83 C87 H54 109.341 no
C83 C87 H79 109.353 no
C83 C87 H80 109.317 no
H54 C87 H79 109.689 no
H54 C87 H80 109.611 no
H79 C87 H80 109.515 no
C85 C88 H87 109.555 no
C85 C88 H96 109.566 no
C85 C88 H97 109.702 no
H87 C88 H96 109.105 no
H87 C88 H97 109.453 no
H96 C88 H97 109.444 no
O6 C89 H110 111.459 no
O6 C89 H111 111.871 no
O6 C89 H112 111.406 no
H110 C89 H111 107.519 no
H110 C89 H112 106.941 no
H111 C89 H112 107.388 no
O6 C90 H17 108.517 no
O6 C90 H18 108.411 no
C91 C90 H17 108.512 no
C91 C90 H18 108.551 no
H17 C90 H18 109.261 no
O5 C91 H19 108.667 no
O5 C91 H20 108.799 no
C90 C91 H19 109.211 no
C90 C91 H20 109.283 no
H19 C91 H20 109.203 no
O5 C92 H89 109.396 no
O5 C92 H100 109.301 no
O5 C92 H101 109.709 no
H89 C92 H100 109.130 no
H89 C92 H101 109.693 no
H100 C92 H101 109.596 no

loop_
_geom_bond_atom_site_label_1
_geom_bond_atom_site_label_2
_geom_bond_distance
_geom_bond_publ_flag
FE1 O1 1.867(2) yes
FE1 N1 2.249(2) yes
FE1 N2 2.009(2) yes
FE1 N3 2.000(3) yes
FE1 N4 2.013(2) yes
FE2 O4 1.876(2) yes
FE2 N5 2.269(2) yes
FE2 N6 2.015(2) yes
FE2 N7 2.009(3) yes
FE2 N8 1.999(3) yes
K1 O1 2.529(2) yes
K1 O2 2.700(3) yes
K1 O3 2.827(3) yes
K1 C20 3.279(3) yes
K1 C24 3.128(3) yes
K1 C25 3.055(3) yes
K1 C36 3.336(4) yes
K1 C37 3.182(4) yes
K1 C38 3.229(3) yes
K2 O4 2.543(2) yes
K2 O5 2.803(3) yes
K2 O6 2.685(3) yes
K2 C70 3.224(4) yes
K2 C71 3.086(3) yes
K2 C81 3.217(3) yes
K2 C82 3.089(3) yes
K2 C83 3.280(4) yes
O2 C45 1.414(5) yes
O2 C46 1.399(5) yes
O3 C43 1.406(5) yes
O3 C44 1.416(5) yes
O5 C91 1.386(5) yes
O5 C92 1.424(5) yes
O6 C89 1.398(7) yes
O6 C90 1.385(6) yes
N1 C1 1.470(4) yes
N1 C15 1.473(4) yes
N1 C29 1.489(4) yes
N2 C2 1.374(4) yes
N2 C5 1.387(4) yes
N3 C30 1.380(4) yes
N3 C33 1.373(4) yes
N4 C16 1.390(4) yes
N4 C19 1.388(4) yes
N5 C47 1.475(4) yes
N5 C61 1.482(4) yes
N5 C75 1.469(4) yes
N6 C62 1.389(4) yes
N6 C65 1.390(4) yes
N7 C48 1.377(4) yes
N7 C51 1.383(4) yes
N8 C76 1.390(4) yes
N8 C79 1.383(4) yes
C1 C2 1.487(4) yes
C2 C3 1.381(4) yes
C3 C4 1.404(5) yes
C4 C5 1.374(4) yes
C5 C6 1.484(4) yes
C6 C7 1.403(4) yes
C6 C11 1.415(4) yes
C7 C8 1.393(4) yes
C7 C12 1.506(5) yes
C8 C9 1.387(5) yes
C9 C10 1.378(5) yes
C9 C13 1.519(5) yes
C10 C11 1.393(5) yes
C11 C14 1.498(5) yes
C15 C16 1.495(4) yes
C16 C17 1.356(4) yes
C17 C18 1.405(4) yes
C18 C19 1.377(4) yes
C19 C20 1.486(4) yes
C20 C21 1.410(4) yes
C20 C25 1.418(4) yes
C21 C22 1.403(4) yes
C21 C26 1.503(4) yes
C22 C23 1.385(4) yes
C23 C24 1.383(5) yes
C23 C27 1.509(4) yes
C24 C25 1.399(4) yes
C25 C28 1.503(5) yes
C29 C30 1.492(4) yes
C30 C31 1.362(4) yes
C31 C32 1.424(5) yes
C32 C33 1.372(4) yes
C33 C34 1.497(4) yes
C34 C35 1.415(4) yes
C34 C39 1.395(4) yes
C35 C36 1.388(4) yes
C35 C40 1.498(4) yes
C36 C37 1.387(5) yes
C37 C38 1.384(5) yes
C37 C41 1.514(5) yes
C38 C39 1.389(4) yes
C39 C42 1.519(5) yes
C44 C45 1.492(6) yes
C47 C48 1.496(4) yes
C48 C49 1.364(4) yes
C49 C50 1.413(5) yes
C50 C51 1.365(4) yes
C51 C52 1.499(4) yes
C52 C53 1.388(4) yes
C52 C57 1.404(4) yes
C53 C54 1.391(4) yes
C53 C58 1.508(5) yes
C54 C55 1.386(5) yes
C55 C56 1.377(5) yes
C55 C59 1.520(5) yes
C56 C57 1.392(5) yes
C57 C60 1.506(5) yes
C61 C62 1.498(4) yes
C62 C63 1.360(4) yes
C63 C64 1.414(4) yes
C64 C65 1.368(4) yes
C65 C66 1.484(4) yes
C66 C67 1.399(4) yes
C66 C71 1.409(4) yes
C67 C68 1.388(5) yes
C67 C72 1.511(5) yes
C68 C69 1.387(5) yes
C69 C70 1.374(5) yes
C69 C73 1.510(5) yes
C70 C71 1.393(5) yes
C71 C74 1.507(5) yes
C75 C76 1.493(4) yes
C76 C77 1.361(4) yes
C77 C78 1.411(4) yes
C78 C79 1.375(4) yes
C79 C80 1.485(4) yes
C80 C81 1.401(4) yes
C80 C85 1.407(4) yes
C81 C82 1.394(4) yes
C81 C86 1.510(4) yes
C82 C83 1.389(4) yes
C83 C84 1.382(4) yes
C83 C87 1.503(4) yes
C84 C85 1.391(4) yes
C85 C88 1.504(4) yes
C90 C91 1.441(7) yes
O1 H102 0.940 no
O4 H109 0.934 no
C1 H1 0.948 no
C1 H2 0.951 no
C3 H21 0.949 no
C4 H22 0.951 no
C8 H23 0.952 no
C10 H24 0.949 no
C12 H46 0.948 no
C12 H65 0.950 no
C12 H66 0.952 no
C13 H103 0.953 no
C13 H105 0.952 no
C13 H106 0.945 no
C14 H47 0.945 no
C14 H67 0.954 no
C14 H68 0.954 no
C15 H3 0.951 no
C15 H4 0.947 no
C17 H25 0.948 no
C18 H26 0.950 no
C22 H27 0.950 no
C24 H28 0.946 no
C26 H55 0.950 no
C26 H81 0.952 no
C26 H82 0.946 no
C27 H56 0.954 no
C27 H83 0.951 no
C27 H84 0.945 no
C28 H49 0.947 no
C28 H85 0.951 no
C28 H86 0.953 no
C29 H5 0.947 no
C29 H6 0.951 no
C31 H29 0.948 no
C32 H30 0.949 no
C36 H31 0.953 no
C38 H32 0.950 no
C40 H50 0.949 no
C40 H59 0.949 no
C40 H60 0.951 no
C41 H48 0.951 no
C41 H61 0.952 no
C41 H62 0.946 no
C42 H45 0.949 no
C42 H63 0.950 no
C42 H64 0.950 no
C43 H90 0.946 no
C43 H92 0.951 no
C43 H93 0.950 no
C44 H7 0.950 no
C44 H8 0.949 no
C45 H9 0.951 no
C45 H10 0.947 no
C46 H91 0.949 no
C46 H94 0.952 no
C46 H95 0.948 no
C47 H11 0.948 no
C47 H12 0.952 no
C49 H33 0.951 no
C50 H34 0.948 no
C54 H35 0.949 no
C56 H36 0.953 no
C58 H51 0.951 no
C58 H69 0.948 no
C58 H70 0.951 no
C59 H88 0.949 no
C59 H98 0.955 no
C59 H99 0.948 no
C60 H104 0.948 no
C60 H107 0.949 no
C60 H108 0.951 no
C61 H13 0.951 no
C61 H14 0.950 no
C63 H37 0.950 no
C64 H38 0.950 no
C68 H39 0.952 no
C70 H40 0.951 no
C72 H58 0.950 no
C72 H71 0.948 no
C72 H72 0.950 no
C73 H57 0.949 no
C73 H73 0.954 no
C73 H74 0.948 no
C74 H52 0.951 no
C74 H77 0.946 no
C74 H78 0.954 no
C75 H15 0.953 no
C75 H16 0.951 no
C77 H41 0.950 no
C78 H42 0.951 no
C82 H43 0.949 no
C84 H44 0.950 no
C86 H53 0.948 no
C86 H75 0.952 no
C86 H76 0.951 no
C87 H54 0.948 no
C87 H79 0.949 no
C87 H80 0.950 no
C88 H87 0.952 no
C88 H96 0.952 no
C88 H97 0.948 no
C89 H110 0.965 no
C89 H111 0.959 no
C89 H112 0.966 no
C90 H17 0.951 no
C90 H18 0.951 no
C91 H19 0.952 no
C91 H20 0.951 no
C92 H89 0.951 no
C92 H100 0.953 no
C92 H101 0.946 no

loop_
_geom_contact_atom_site_label_1
_geom_contact_atom_site_label_2
_geom_contact_distance
_geom_contact_site_symmetry_2
K1 O1 2.529(2) .
K1 O2 2.700(3) .
K1 O3 2.827(3) .
K1 C20 3.279(3) .
K1 C24 3.128(3) .
K1 C25 3.055(3) .
K1 C36 3.336(4) .
K1 C37 3.182(4) .
K1 C38 3.229(3) .
K2 O4 2.543(2) .
K2 O5 2.803(3) .
K2 O6 2.685(3) .
K2 C70 3.224(4) .
K2 C71 3.086(3) .
K2 C81 3.217(3) .
K2 C82 3.089(3) .
K2 C83 3.280(4) .
K1 O1 2.529(2) .
K1 O2 2.700(3) .
K1 O3 2.827(3) .
K1 C25 3.055(3) .
K1 C24 3.128(3) .
K1 C37 3.182(4) .
K1 C38 3.229(3) .
K1 C20 3.279(3) .
K1 C36 3.336(4) .
K1 C45 3.379(4) .
K1 C23 3.432(3) .
K1 C39 3.482(3) .
K1 C21 3.578(3) .
K1 C35 3.587(3) .
K2 O4 2.543(2) .
K2 O6 2.685(3) .
K2 O5 2.803(3) .
K2 C71 3.086(3) .
K2 C82 3.089(3) .
K2 C81 3.217(3) .
K2 C70 3.224(4) .
K2 C83 3.280(4) .
K2 C74 3.469(4) .
K2 C89 3.482(7) .
K2 C84 3.499(4) .
K2 C66 3.511(3) .
K2 C80 3.531(3) .
K2 C90 3.575(5) .
O3 C41 3.419(5) .
O5 C87 3.370(5) .
C8 C46 3.582(6) 2_645
C10 C44 3.500(6) 2_645
C10 C46 3.521(6) .
C14 C35 3.568(5) 4_555
C14 C36 3.588(6) 4_555
C15 C71 3.594(4) 4_544
C55 C73 3.512(5) 2_555
C56 C73 3.438(5) 2_555

loop_
_geom_torsion_atom_site_label_1
_geom_torsion_atom_site_label_2
_geom_torsion_atom_site_label_3
_geom_torsion_atom_site_label_4
_geom_torsion
_geom_torsion_site_symmetry_1
_geom_torsion_site_symmetry_2
_geom_torsion_site_symmetry_3
_geom_torsion_site_symmetry_4
_geom_torsion_publ_flag
FE1 O1 K1 O2 173.9(1) 1_555 1_555 1_555 1_555 yes
FE1 O1 K1 O3 -178.8(2) 1_555 1_555 1_555 1_555 yes
FE1 O1 K1 C20 50.0(1) 1_555 1_555 1_555 1_555 yes
FE1 O1 K1 C24 67.9(2) 1_555 1_555 1_555 1_555 yes
FE1 O1 K1 C25 46.2(2) 1_555 1_555 1_555 1_555 yes
FE1 O1 K1 C36 -47.5(2) 1_555 1_555 1_555 1_555 yes
FE1 O1 K1 C37 -70.4(2) 1_555 1_555 1_555 1_555 yes
FE1 O1 K1 C38 -89.7(2) 1_555 1_555 1_555 1_555 yes
FE1 N1 C1 C2 -39.4(3) 1_555 1_555 1_555 1_555 yes
FE1 N1 C15 C16 -35.1(3) 1_555 1_555 1_555 1_555 yes
FE1 N1 C29 C30 -41.0(3) 1_555 1_555 1_555 1_555 yes
FE1 N2 C2 C1 8.4(3) 1_555 1_555 1_555 1_555 yes
FE1 N2 C2 C3 -170.2(2) 1_555 1_555 1_555 1_555 yes
FE1 N2 C5 C4 167.3(2) 1_555 1_555 1_555 1_555 yes
FE1 N2 C5 C6 -19.4(4) 1_555 1_555 1_555 1_555 yes
FE1 N3 C30 C29 6.8(4) 1_555 1_555 1_555 1_555 yes
FE1 N3 C30 C31 -171.7(2) 1_555 1_555 1_555 1_555 yes
FE1 N3 C33 C32 169.8(2) 1_555 1_555 1_555 1_555 yes
FE1 N3 C33 C34 -18.0(5) 1_555 1_555 1_555 1_555 yes
FE1 N4 C16 C15 6.2(3) 1_555 1_555 1_555 1_555 yes
FE1 N4 C16 C17 -171.4(2) 1_555 1_555 1_555 1_555 yes
FE1 N4 C19 C18 168.5(2) 1_555 1_555 1_555 1_555 yes
FE1 N4 C19 C20 -14.4(5) 1_555 1_555 1_555 1_555 yes
FE2 O4 K2 O5 148.7(5) 1_555 1_555 1_555 1_555 yes
FE2 O4 K2 O6 171.7(2) 1_555 1_555 1_555 1_555 yes
FE2 O4 K2 C70 86.6(2) 1_555 1_555 1_555 1_555 yes
FE2 O4 K2 C71 63.2(1) 1_555 1_555 1_555 1_555 yes
FE2 O4 K2 C81 -42.9(1) 1_555 1_555 1_555 1_555 yes
FE2 O4 K2 C82 -48.3(2) 1_555 1_555 1_555 1_555 yes
FE2 O4 K2 C83 -73.7(2) 1_555 1_555 1_555 1_555 yes
FE2 N5 C47 C48 -42.6(3) 1_555 1_555 1_555 1_555 yes
FE2 N5 C61 C62 -37.0(3) 1_555 1_555 1_555 1_555 yes
FE2 N5 C75 C76 -40.3(3) 1_555 1_555 1_555 1_555 yes
FE2 N6 C62 C61 8.2(4) 1_555 1_555 1_555 1_555 yes
FE2 N6 C62 C63 -169.0(2) 1_555 1_555 1_555 1_555 yes
FE2 N6 C65 C64 165.3(2) 1_555 1_555 1_555 1_555 yes
FE2 N6 C65 C66 -20.8(5) 1_555 1_555 1_555 1_555 yes
FE2 N7 C48 C47 0.2(4) 1_555 1_555 1_555 1_555 yes
FE2 N7 C48 C49 177.9(2) 1_555 1_555 1_555 1_555 yes
FE2 N7 C51 C50 -177.9(2) 1_555 1_555 1_555 1_555 yes
FE2 N7 C51 C52 -7.5(4) 1_555 1_555 1_555 1_555 yes
FE2 N8 C76 C75 4.1(3) 1_555 1_555 1_555 1_555 yes
FE2 N8 C76 C77 -175.2(2) 1_555 1_555 1_555 1_555 yes
FE2 N8 C79 C78 173.8(2) 1_555 1_555 1_555 1_555 yes
FE2 N8 C79 C80 -14.6(5) 1_555 1_555 1_555 1_555 yes
K1 O1 FE1 N1 177.7(10) 1_555 1_555 1_555 1_555 yes
K1 O1 FE1 N2 -159.6(1) 1_555 1_555 1_555 1_555 yes
K1 O1 FE1 N3 81.8(2) 1_555 1_555 1_555 1_555 yes
K1 O1 FE1 N4 -35.0(2) 1_555 1_555 1_555 1_555 yes
K1 O2 C45 C44 66.0(4) 1_555 1_555 1_555 1_555 yes
K1 O3 C44 C45 22.0(4) 1_555 1_555 1_555 1_555 yes
K1 C20 C19 N4 50.8(3) 1_555 1_555 1_555 1_555 yes
K1 C20 C19 C18 -132.7(3) 1_555 1_555 1_555 1_555 yes
K1 C20 C21 C22 63.0(3) 1_555 1_555 1_555 1_555 yes
K1 C20 C21 C26 -118.6(3) 1_555 1_555 1_555 1_555 yes
K1 C20 C25 C24 -76.0(3) 1_555 1_555 1_555 1_555 yes
K1 C20 C25 C28 101.9(3) 1_555 1_555 1_555 1_555 yes
K1 C24 C23 C22 -71.6(3) 1_555 1_555 1_555 1_555 yes
K1 C24 C23 C27 108.9(3) 1_555 1_555 1_555 1_555 yes
K1 C24 C25 C20 79.6(3) 1_555 1_555 1_555 1_555 yes
K1 C24 C25 C28 -98.4(3) 1_555 1_555 1_555 1_555 yes
K1 C25 C20 C19 -104.8(3) 1_555 1_555 1_555 1_555 yes
K1 C25 C20 C21 77.9(3) 1_555 1_555 1_555 1_555 yes
K1 C25 C24 C23 -80.2(3) 1_555 1_555 1_555 1_555 yes
K1 C36 C35 C34 -67.6(3) 1_555 1_555 1_555 1_555 yes
K1 C36 C35 C40 114.9(3) 1_555 1_555 1_555 1_555 yes
K1 C36 C37 C38 74.8(3) 1_555 1_555 1_555 1_555 yes
K1 C36 C37 C41 -107.6(3) 1_555 1_555 1_555 1_555 yes
K1 C37 C36 C35 -76.3(3) 1_555 1_555 1_555 1_555 yes
K1 C37 C38 C39 78.7(3) 1_555 1_555 1_555 1_555 yes
K1 C38 C37 C36 -77.5(3) 1_555 1_555 1_555 1_555 yes
K1 C38 C37 C41 104.9(3) 1_555 1_555 1_555 1_555 yes
K1 C38 C39 C34 72.8(3) 1_555 1_555 1_555 1_555 yes
K1 C38 C39 C42 -105.9(3) 1_555 1_555 1_555 1_555 yes
K2 O4 FE2 N5 167(1) 1_555 1_555 1_555 1_555 yes
K2 O4 FE2 N6 -44.7(2) 1_555 1_555 1_555 1_555 yes
K2 O4 FE2 N7 -167.0(1) 1_555 1_555 1_555 1_555 yes
K2 O4 FE2 N8 75.0(1) 1_555 1_555 1_555 1_555 yes
K2 O5 C91 C90 40.3(5) 1_555 1_555 1_555 1_555 yes
K2 O6 C90 C91 38.3(7) 1_555 1_555 1_555 1_555 yes
K2 C70 C69 C68 -79.2(3) 1_555 1_555 1_555 1_555 yes
K2 C70 C69 C73 101.0(3) 1_555 1_555 1_555 1_555 yes
K2 C70 C71 C66 92.3(3) 1_555 1_555 1_555 1_555 yes
K2 C70 C71 C74 -87.7(3) 1_555 1_555 1_555 1_555 yes
K2 C71 C66 C65 -92.1(3) 1_555 1_555 1_555 1_555 yes
K2 C71 C66 C67 90.3(3) 1_555 1_555 1_555 1_555 yes
K2 C71 C70 C69 -93.0(3) 1_555 1_555 1_555 1_555 yes
K2 C81 C80 C79 119.1(3) 1_555 1_555 1_555 1_555 yes
K2 C81 C80 C85 -66.4(3) 1_555 1_555 1_555 1_555 yes
K2 C81 C82 C83 79.4(3) 1_555 1_555 1_555 1_555 yes
K2 C82 C81 C80 -80.7(3) 1_555 1_555 1_555 1_555 yes
K2 C82 C81 C86 100.7(3) 1_555 1_555 1_555 1_555 yes
K2 C82 C83 C84 75.8(3) 1_555 1_555 1_555 1_555 yes
K2 C82 C83 C87 -106.2(3) 1_555 1_555 1_555 1_555 yes
K2 C83 C82 C81 -77.9(3) 1_555 1_555 1_555 1_555 yes
K2 C83 C84 C85 68.8(3) 1_555 1_555 1_555 1_555 yes
O1 FE1 N1 C1 58(1) 1_555 1_555 1_555 1_555 yes
O1 FE1 N1 C15 178(1) 1_555 1_555 1_555 1_555 yes
O1 FE1 N1 C29 -61(1) 1_555 1_555 1_555 1_555 yes
O1 FE1 N2 C2 158.0(2) 1_555 1_555 1_555 1_555 yes
O1 FE1 N2 C5 -9.7(3) 1_555 1_555 1_555 1_555 yes
O1 FE1 N3 C30 151.0(2) 1_555 1_555 1_555 1_555 yes
O1 FE1 N3 C33 -19.9(3) 1_555 1_555 1_555 1_555 yes
O1 FE1 N4 C16 162.3(2) 1_555 1_555 1_555 1_555 yes
O1 FE1 N4 C19 -5.6(3) 1_555 1_555 1_555 1_555 yes
O1 K1 O2 C45 142.5(2) 1_555 1_555 1_555 1_555 yes
O1 K1 O2 C46 -76.4(3) 1_555 1_555 1_555 1_555 yes
O1 K1 O3 C43 -159.9(3) 1_555 1_555 1_555 1_555 yes
O1 K1 O3 C44 -2.2(4) 1_555 1_555 1_555 1_555 yes
O1 K1 C20 C19 -56.2(2) 1_555 1_555 1_555 1_555 yes
O1 K1 C20 C21 68.0(2) 1_555 1_555 1_555 1_555 yes
O1 K1 C20 C25 -171.1(2) 1_555 1_555 1_555 1_555 yes
O1 K1 C24 C23 67.2(2) 1_555 1_555 1_555 1_555 yes
O1 K1 C24 C25 -56.6(2) 1_555 1_555 1_555 1_555 yes
O1 K1 C25 C20 8.5(2) 1_555 1_555 1_555 1_555 yes
O1 K1 C25 C24 129.2(2) 1_555 1_555 1_555 1_555 yes
O1 K1 C25 C28 -113.5(2) 1_555 1_555 1_555 1_555 yes
O1 K1 C36 C35 6.8(2) 1_555 1_555 1_555 1_555 yes
O1 K1 C36 C37 -118.0(2) 1_555 1_555 1_555 1_555 yes
O1 K1 C37 C36 67.8(2) 1_555 1_555 1_555 1_555 yes
O1 K1 C37 C38 -51.8(2) 1_555 1_555 1_555 1_555 yes
O1 K1 C37 C41 -171.8(2) 1_555 1_555 1_555 1_555 yes
O1 K1 C38 C37 132.2(2) 1_555 1_555 1_555 1_555 yes
O1 K1 C38 C39 8.0(2) 1_555 1_555 1_555 1_555 yes
O2 K1 O3 C43 -151.6(4) 1_555 1_555 1_555 1_555 yes
O2 K1 O3 C44 6.0(2) 1_555 1_555 1_555 1_555 yes
O2 K1 C20 C19 -139.4(2) 1_555 1_555 1_555 1_555 yes
O2 K1 C20 C21 -15.3(2) 1_555 1_555 1_555 1_555 yes
O2 K1 C20 C25 105.6(2) 1_555 1_555 1_555 1_555 yes
O2 K1 C24 C23 -33.4(2) 1_555 1_555 1_555 1_555 yes
O2 K1 C24 C25 -157.2(2) 1_555 1_555 1_555 1_555 yes
O2 K1 C25 C20 -92.5(2) 1_555 1_555 1_555 1_555 yes
O2 K1 C25 C24 28.1(2) 1_555 1_555 1_555 1_555 yes
O2 K1 C25 C28 145.4(2) 1_555 1_555 1_555 1_555 yes
O2 K1 C36 C35 113.6(2) 1_555 1_555 1_555 1_555 yes
O2 K1 C36 C37 -11.2(2) 1_555 1_555 1_555 1_555 yes
O2 K1 C37 C36 171.7(2) 1_555 1_555 1_555 1_555 yes
O2 K1 C37 C38 52.1(2) 1_555 1_555 1_555 1_555 yes
O2 K1 C37 C41 -67.9(2) 1_555 1_555 1_555 1_555 yes
O2 K1 C38 C37 -132.8(2) 1_555 1_555 1_555 1_555 yes
O2 K1 C38 C39 102.9(2) 1_555 1_555 1_555 1_555 yes
O2 C45 C44 O3 -61.1(5) 1_555 1_555 1_555 1_555 yes
O3 K1 O2 C45 -34.2(2) 1_555 1_555 1_555 1_555 yes
O3 K1 O2 C46 106.9(3) 1_555 1_555 1_555 1_555 yes
O3 K1 C20 C19 144.5(2) 1_555 1_555 1_555 1_555 yes
O3 K1 C20 C21 -91.3(2) 1_555 1_555 1_555 1_555 yes
O3 K1 C20 C25 29.6(2) 1_555 1_555 1_555 1_555 yes
O3 K1 C24 C23 -91.0(2) 1_555 1_555 1_555 1_555 yes
O3 K1 C24 C25 145.3(2) 1_555 1_555 1_555 1_555 yes
O3 K1 C25 C20 -154.9(2) 1_555 1_555 1_555 1_555 yes
O3 K1 C25 C24 -34.3(2) 1_555 1_555 1_555 1_555 yes
O3 K1 C25 C28 83.0(2) 1_555 1_555 1_555 1_555 yes
O3 K1 C36 C35 169.3(2) 1_555 1_555 1_555 1_555 yes
O3 K1 C36 C37 44.5(2) 1_555 1_555 1_555 1_555 yes
O3 K1 C37 C36 -134.7(2) 1_555 1_555 1_555 1_555 yes
O3 K1 C37 C38 105.6(2) 1_555 1_555 1_555 1_555 yes
O3 K1 C37 C41 -14.4(2) 1_555 1_555 1_555 1_555 yes
O3 K1 C38 C37 -71.2(2) 1_555 1_555 1_555 1_555 yes
O3 K1 C38 C39 164.5(2) 1_555 1_555 1_555 1_555 yes
O4 FE2 N5 C47 59(1) 1_555 1_555 1_555 1_555 yes
O4 FE2 N5 C61 -178(1) 1_555 1_555 1_555 1_555 yes
O4 FE2 N5 C75 -59(1) 1_555 1_555 1_555 1_555 yes
O4 FE2 N6 C62 159.0(2) 1_555 1_555 1_555 1_555 yes
O4 FE2 N6 C65 -6.0(3) 1_555 1_555 1_555 1_555 yes
O4 FE2 N7 C48 162.0(2) 1_555 1_555 1_555 1_555 yes
O4 FE2 N7 C51 -20.0(3) 1_555 1_555 1_555 1_555 yes
O4 FE2 N8 C76 155.2(2) 1_555 1_555 1_555 1_555 yes
O4 FE2 N8 C79 -18.4(3) 1_555 1_555 1_555 1_555 yes
O4 K2 O5 C91 9.2(7) 1_555 1_555 1_555 1_555 yes
O4 K2 O5 C92 -139.8(5) 1_555 1_555 1_555 1_555 yes
O4 K2 O6 C89 25.6(6) 1_555 1_555 1_555 1_555 yes
O4 K2 O6 C90 171.8(4) 1_555 1_555 1_555 1_555 yes
O4 K2 C70 C69 52.6(2) 1_555 1_555 1_555 1_555 yes
O4 K2 C70 C71 -68.0(2) 1_555 1_555 1_555 1_555 yes
O4 K2 C71 C66 -4.8(2) 1_555 1_555 1_555 1_555 yes
O4 K2 C71 C70 113.8(2) 1_555 1_555 1_555 1_555 yes
O4 K2 C71 C74 -127.2(2) 1_555 1_555 1_555 1_555 yes
O4 K2 C81 C80 -46.8(2) 1_555 1_555 1_555 1_555 yes
O4 K2 C81 C82 -167.7(2) 1_555 1_555 1_555 1_555 yes
O4 K2 C81 C86 76.2(2) 1_555 1_555 1_555 1_555 yes
O4 K2 C82 C81 12.7(2) 1_555 1_555 1_555 1_555 yes
O4 K2 C82 C83 -110.8(2) 1_555 1_555 1_555 1_555 yes
O4 K2 C83 C82 77.8(2) 1_555 1_555 1_555 1_555 yes
O4 K2 C83 C84 -42.5(2) 1_555 1_555 1_555 1_555 yes
O4 K2 C83 C87 -165.2(2) 1_555 1_555 1_555 1_555 yes
O5 K2 O6 C89 -158.4(6) 1_555 1_555 1_555 1_555 yes
O5 K2 O6 C90 -12.1(4) 1_555 1_555 1_555 1_555 yes
O5 K2 C70 C69 -119.4(2) 1_555 1_555 1_555 1_555 yes
O5 K2 C70 C71 120.0(2) 1_555 1_555 1_555 1_555 yes
O5 K2 C71 C66 -176.0(2) 1_555 1_555 1_555 1_555 yes
O5 K2 C71 C70 -57.5(2) 1_555 1_555 1_555 1_555 yes
O5 K2 C71 C74 61.6(2) 1_555 1_555 1_555 1_555 yes
O5 K2 C81 C80 131.3(2) 1_555 1_555 1_555 1_555 yes
O5 K2 C81 C82 10.5(2) 1_555 1_555 1_555 1_555 yes
O5 K2 C81 C86 -105.6(2) 1_555 1_555 1_555 1_555 yes
O5 K2 C82 C81 -169.9(2) 1_555 1_555 1_555 1_555 yes
O5 K2 C82 C83 66.6(2) 1_555 1_555 1_555 1_555 yes
O5 K2 C83 C82 -108.4(2) 1_555 1_555 1_555 1_555 yes
O5 K2 C83 C84 131.4(2) 1_555 1_555 1_555 1_555 yes
O5 K2 C83 C87 8.6(2) 1_555 1_555 1_555 1_555 yes
O5 C91 C90 O6 -51.9(7) 1_555 1_555 1_555 1_555 yes
O6 K2 O5 C91 -15.5(3) 1_555 1_555 1_555 1_555 yes
O6 K2 O5 C92 -164.5(4) 1_555 1_555 1_555 1_555 yes
O6 K2 C70 C69 -58.5(2) 1_555 1_555 1_555 1_555 yes
O6 K2 C70 C71 -179.1(2) 1_555 1_555 1_555 1_555 yes
O6 K2 C71 C66 -117.6(2) 1_555 1_555 1_555 1_555 yes
O6 K2 C71 C70 0.9(2) 1_555 1_555 1_555 1_555 yes
O6 K2 C71 C74 120.0(2) 1_555 1_555 1_555 1_555 yes
O6 K2 C81 C80 68.8(2) 1_555 1_555 1_555 1_555 yes
O6 K2 C81 C82 -52.1(3) 1_555 1_555 1_555 1_555 yes
O6 K2 C81 C86 -168.2(2) 1_555 1_555 1_555 1_555 yes
O6 K2 C82 C81 145.7(2) 1_555 1_555 1_555 1_555 yes
O6 K2 C82 C83 22.1(2) 1_555 1_555 1_555 1_555 yes
O6 K2 C83 C82 -161.7(2) 1_555 1_555 1_555 1_555 yes
O6 K2 C83 C84 78.0(2) 1_555 1_555 1_555 1_555 yes
O6 K2 C83 C87 -44.7(3) 1_555 1_555 1_555 1_555 yes
N1 FE1 N2 C2 -24.0(2) 1_555 1_555 1_555 1_555 yes
N1 FE1 N2 C5 168.3(3) 1_555 1_555 1_555 1_555 yes
N1 FE1 N3 C30 -23.9(2) 1_555 1_555 1_555 1_555 yes
N1 FE1 N3 C33 165.2(3) 1_555 1_555 1_555 1_555 yes
N1 FE1 N4 C16 -20.5(2) 1_555 1_555 1_555 1_555 yes
N1 FE1 N4 C19 171.7(3) 1_555 1_555 1_555 1_555 yes
N1 C1 C2 N2 23.5(4) 1_555 1_555 1_555 1_555 yes
N1 C1 C2 C3 -158.3(3) 1_555 1_555 1_555 1_555 yes
N1 C15 C16 N4 21.9(4) 1_555 1_555 1_555 1_555 yes
N1 C15 C16 C17 -161.1(3) 1_555 1_555 1_555 1_555 yes
N1 C29 C30 N3 25.9(4) 1_555 1_555 1_555 1_555 yes
N1 C29 C30 C31 -156.1(4) 1_555 1_555 1_555 1_555 yes
N2 FE1 N1 C1 35.0(2) 1_555 1_555 1_555 1_555 yes
N2 FE1 N1 C15 155.9(2) 1_555 1_555 1_555 1_555 yes
N2 FE1 N1 C29 -84.6(2) 1_555 1_555 1_555 1_555 yes
N2 FE1 N3 C30 43.3(2) 1_555 1_555 1_555 1_555 yes
N2 FE1 N3 C33 -127.6(3) 1_555 1_555 1_555 1_555 yes
N2 FE1 N4 C16 -86.5(2) 1_555 1_555 1_555 1_555 yes
N2 FE1 N4 C19 105.7(3) 1_555 1_555 1_555 1_555 yes
N2 C2 C3 C4 0.1(4) 1_555 1_555 1_555 1_555 yes
N2 C5 C4 C3 1.4(4) 1_555 1_555 1_555 1_555 yes
N2 C5 C6 C7 -65.5(4) 1_555 1_555 1_555 1_555 yes
N2 C5 C6 C11 114.5(3) 1_555 1_555 1_555 1_555 yes
N3 FE1 N1 C1 155.2(2) 1_555 1_555 1_555 1_555 yes
N3 FE1 N1 C15 -84.0(2) 1_555 1_555 1_555 1_555 yes
N3 FE1 N1 C29 35.6(2) 1_555 1_555 1_555 1_555 yes
N3 FE1 N2 C2 -91.7(2) 1_555 1_555 1_555 1_555 yes
N3 FE1 N2 C5 100.5(3) 1_555 1_555 1_555 1_555 yes
N3 FE1 N4 C16 50.1(2) 1_555 1_555 1_555 1_555 yes
N3 FE1 N4 C19 -117.7(3) 1_555 1_555 1_555 1_555 yes
N3 C30 C31 C32 -0.9(4) 1_555 1_555 1_555 1_555 yes
N3 C33 C32 C31 1.2(4) 1_555 1_555 1_555 1_555 yes
N3 C33 C34 C35 -73.1(4) 1_555 1_555 1_555 1_555 yes
N3 C33 C34 C39 108.3(4) 1_555 1_555 1_555 1_555 yes
N4 FE1 N1 C1 -89.8(2) 1_555 1_555 1_555 1_555 yes
N4 FE1 N1 C15 31.1(2) 1_555 1_555 1_555 1_555 yes
N4 FE1 N1 C29 150.6(2) 1_555 1_555 1_555 1_555 yes
N4 FE1 N2 C2 43.3(2) 1_555 1_555 1_555 1_555 yes
N4 FE1 N2 C5 -124.4(3) 1_555 1_555 1_555 1_555 yes
N4 FE1 N3 C30 -95.6(2) 1_555 1_555 1_555 1_555 yes
N4 FE1 N3 C33 93.6(3) 1_555 1_555 1_555 1_555 yes
N4 C16 C17 C18 -0.2(4) 1_555 1_555 1_555 1_555 yes
N4 C19 C18 C17 -0.1(4) 1_555 1_555 1_555 1_555 yes
N4 C19 C20 C21 -54.4(4) 1_555 1_555 1_555 1_555 yes
N4 C19 C20 C25 128.4(3) 1_555 1_555 1_555 1_555 yes
N5 FE2 N6 C62 -22.9(2) 1_555 1_555 1_555 1_555 yes
N5 FE2 N6 C65 172.1(3) 1_555 1_555 1_555 1_555 yes
N5 FE2 N7 C48 -19.5(2) 1_555 1_555 1_555 1_555 yes
N5 FE2 N7 C51 158.5(3) 1_555 1_555 1_555 1_555 yes
N5 FE2 N8 C76 -21.3(2) 1_555 1_555 1_555 1_555 yes
N5 FE2 N8 C79 165.1(3) 1_555 1_555 1_555 1_555 yes
N5 C47 C48 N7 31.0(4) 1_555 1_555 1_555 1_555 yes
N5 C47 C48 C49 -146.0(4) 1_555 1_555 1_555 1_555 yes
N5 C61 C62 N6 22.2(4) 1_555 1_555 1_555 1_555 yes
N5 C61 C62 C63 -161.2(3) 1_555 1_555 1_555 1_555 yes
N5 C75 C76 N8 27.2(3) 1_555 1_555 1_555 1_555 yes
N5 C75 C76 C77 -153.7(3) 1_555 1_555 1_555 1_555 yes
N6 FE2 N5 C47 -87.9(2) 1_555 1_555 1_555 1_555 yes
N6 FE2 N5 C61 33.2(2) 1_555 1_555 1_555 1_555 yes
N6 FE2 N5 C75 152.5(2) 1_555 1_555 1_555 1_555 yes
N6 FE2 N7 C48 47.9(2) 1_555 1_555 1_555 1_555 yes
N6 FE2 N7 C51 -134.1(3) 1_555 1_555 1_555 1_555 yes
N6 FE2 N8 C76 -90.6(2) 1_555 1_555 1_555 1_555 yes
N6 FE2 N8 C79 95.8(3) 1_555 1_555 1_555 1_555 yes
N6 C62 C63 C64 0.2(4) 1_555 1_555 1_555 1_555 yes
N6 C65 C64 C63 0.9(4) 1_555 1_555 1_555 1_555 yes
N6 C65 C66 C67 -55.5(4) 1_555 1_555 1_555 1_555 yes
N6 C65 C66 C71 126.9(3) 1_555 1_555 1_555 1_555 yes
N7 FE2 N5 C47 34.6(2) 1_555 1_555 1_555 1_555 yes
N7 FE2 N5 C61 155.7(2) 1_555 1_555 1_555 1_555 yes
N7 FE2 N5 C75 -85.0(2) 1_555 1_555 1_555 1_555 yes
N7 FE2 N6 C62 -89.6(2) 1_555 1_555 1_555 1_555 yes
N7 FE2 N6 C65 105.4(3) 1_555 1_555 1_555 1_555 yes
N7 FE2 N8 C76 46.5(2) 1_555 1_555 1_555 1_555 yes
N7 FE2 N8 C79 -127.1(3) 1_555 1_555 1_555 1_555 yes
N7 C48 C49 C50 0.7(4) 1_555 1_555 1_555 1_555 yes
N7 C51 C50 C49 0.1(4) 1_555 1_555 1_555 1_555 yes
N7 C51 C52 C53 -76.8(4) 1_555 1_555 1_555 1_555 yes
N7 C51 C52 C57 104.7(4) 1_555 1_555 1_555 1_555 yes
N8 FE2 N5 C47 153.7(2) 1_555 1_555 1_555 1_555 yes
N8 FE2 N5 C61 -85.2(2) 1_555 1_555 1_555 1_555 yes
N8 FE2 N5 C75 34.1(2) 1_555 1_555 1_555 1_555 yes
N8 FE2 N6 C62 46.1(2) 1_555 1_555 1_555 1_555 yes
N8 FE2 N6 C65 -118.9(3) 1_555 1_555 1_555 1_555 yes
N8 FE2 N7 C48 -87.8(2) 1_555 1_555 1_555 1_555 yes
N8 FE2 N7 C51 90.3(3) 1_555 1_555 1_555 1_555 yes
N8 C76 C77 C78 -0.1(4) 1_555 1_555 1_555 1_555 yes
N8 C79 C78 C77 0.2(4) 1_555 1_555 1_555 1_555 yes
N8 C79 C80 C81 -69.5(4) 1_555 1_555 1_555 1_555 yes
N8 C79 C80 C85 116.0(3) 1_555 1_555 1_555 1_555 yes
C1 N1 C15 C16 81.0(3) 1_555 1_555 1_555 1_555 yes
C1 N1 C29 C30 -155.9(2) 1_555 1_555 1_555 1_555 yes
C1 C2 N2 C5 179.4(3) 1_555 1_555 1_555 1_555 yes
C1 C2 C3 C4 -178.2(3) 1_555 1_555 1_555 1_555 yes
C2 N2 C5 C4 -1.3(3) 1_555 1_555 1_555 1_555 yes
C2 N2 C5 C6 172.0(3) 1_555 1_555 1_555 1_555 yes
C2 C1 N1 C15 -155.5(2) 1_555 1_555 1_555 1_555 yes
C2 C1 N1 C29 74.6(3) 1_555 1_555 1_555 1_555 yes
C2 C3 C4 C5 -0.9(4) 1_555 1_555 1_555 1_555 yes
C3 C2 N2 C5 0.8(3) 1_555 1_555 1_555 1_555 yes
C3 C4 C5 C6 -171.2(3) 1_555 1_555 1_555 1_555 yes
C4 C5 C6 C7 106.3(4) 1_555 1_555 1_555 1_555 yes
C4 C5 C6 C11 -73.7(5) 1_555 1_555 1_555 1_555 yes
C5 C6 C7 C8 178.4(3) 1_555 1_555 1_555 1_555 yes
C5 C6 C7 C12 -2.5(5) 1_555 1_555 1_555 1_555 yes
C5 C6 C11 C10 -178.7(3) 1_555 1_555 1_555 1_555 yes
C5 C6 C11 C14 1.5(5) 1_555 1_555 1_555 1_555 yes
C6 C7 C8 C9 0.1(5) 1_555 1_555 1_555 1_555 yes
C6 C11 C10 C9 0.4(5) 1_555 1_555 1_555 1_555 yes
C7 C6 C11 C10 1.3(5) 1_555 1_555 1_555 1_555 yes
C7 C6 C11 C14 -178.5(3) 1_555 1_555 1_555 1_555 yes
C7 C8 C9 C10 1.6(5) 1_555 1_555 1_555 1_555 yes
C7 C8 C9 C13 -178.5(3) 1_555 1_555 1_555 1_555 yes
C8 C7 C6 C11 -1.6(5) 1_555 1_555 1_555 1_555 yes
C8 C9 C10 C11 -1.9(5) 1_555 1_555 1_555 1_555 yes
C9 C8 C7 C12 -179.0(3) 1_555 1_555 1_555 1_555 yes
C9 C10 C11 C14 -179.7(3) 1_555 1_555 1_555 1_555 yes
C11 C6 C7 C12 177.6(3) 1_555 1_555 1_555 1_555 yes
C11 C10 C9 C13 178.2(3) 1_555 1_555 1_555 1_555 yes
C15 N1 C29 C30 74.0(3) 1_555 1_555 1_555 1_555 yes
C15 C16 N4 C19 177.8(3) 1_555 1_555 1_555 1_555 yes
C15 C16 C17 C18 -177.4(3) 1_555 1_555 1_555 1_555 yes
C16 N4 C19 C18 -0.1(3) 1_555 1_555 1_555 1_555 yes
C16 N4 C19 C20 177.0(3) 1_555 1_555 1_555 1_555 yes
C16 C15 N1 C29 -149.1(2) 1_555 1_555 1_555 1_555 yes
C16 C17 C18 C19 0.2(4) 1_555 1_555 1_555 1_555 yes
C17 C16 N4 C19 0.2(4) 1_555 1_555 1_555 1_555 yes
C17 C18 C19 C20 -177.0(3) 1_555 1_555 1_555 1_555 yes
C18 C19 C20 C21 122.1(4) 1_555 1_555 1_555 1_555 yes
C18 C19 C20 C25 -55.1(5) 1_555 1_555 1_555 1_555 yes
C19 C20 K1 C24 147.6(3) 1_555 1_555 1_555 1_555 yes
C19 C20 K1 C25 114.9(3) 1_555 1_555 1_555 1_555 yes
C19 C20 K1 C36 40.4(2) 1_555 1_555 1_555 1_555 yes
C19 C20 K1 C37 45.9(2) 1_555 1_555 1_555 1_555 yes
C19 C20 K1 C38 18.4(3) 1_555 1_555 1_555 1_555 yes
C19 C20 C21 C22 -179.6(3) 1_555 1_555 1_555 1_555 yes
C19 C20 C21 C26 -1.1(4) 1_555 1_555 1_555 1_555 yes
C19 C20 C25 C24 179.1(3) 1_555 1_555 1_555 1_555 yes
C19 C20 C25 C28 -3.0(4) 1_555 1_555 1_555 1_555 yes
C20 K1 O2 C45 -146.3(2) 1_555 1_555 1_555 1_555 yes
C20 K1 O2 C46 -5.2(3) 1_555 1_555 1_555 1_555 yes
C20 K1 O3 C43 -37.7(4) 1_555 1_555 1_555 1_555 yes
C20 K1 O3 C44 120.0(2) 1_555 1_555 1_555 1_555 yes
C20 K1 C24 C23 91.7(2) 1_555 1_555 1_555 1_555 yes
C20 K1 C24 C25 -32.0(2) 1_555 1_555 1_555 1_555 yes
C20 K1 C25 C24 120.6(3) 1_555 1_555 1_555 1_555 yes
C20 K1 C25 C28 -122.1(3) 1_555 1_555 1_555 1_555 yes
C20 K1 C36 C35 -66.3(2) 1_555 1_555 1_555 1_555 yes
C20 K1 C36 C37 169.0(2) 1_555 1_555 1_555 1_555 yes
C20 K1 C37 C36 -13.1(2) 1_555 1_555 1_555 1_555 yes
C20 K1 C37 C38 -132.8(2) 1_555 1_555 1_555 1_555 yes
C20 K1 C37 C41 107.2(2) 1_555 1_555 1_555 1_555 yes
C20 K1 C38 C37 65.6(2) 1_555 1_555 1_555 1_555 yes
C20 K1 C38 C39 -58.6(2) 1_555 1_555 1_555 1_555 yes
C20 C21 C22 C23 1.6(5) 1_555 1_555 1_555 1_555 yes
C20 C25 K1 C24 -120.6(3) 1_555 1_555 1_555 1_555 yes
C20 C25 K1 C36 108.2(2) 1_555 1_555 1_555 1_555 yes
C20 C25 K1 C37 123.3(2) 1_555 1_555 1_555 1_555 yes
C20 C25 K1 C38 110.8(2) 1_555 1_555 1_555 1_555 yes
C20 C25 C24 C23 -0.6(5) 1_555 1_555 1_555 1_555 yes
C21 C20 K1 C24 -88.2(2) 1_555 1_555 1_555 1_555 yes
C21 C20 K1 C25 -121.0(3) 1_555 1_555 1_555 1_555 yes
C21 C20 K1 C36 164.6(2) 1_555 1_555 1_555 1_555 yes
C21 C20 K1 C37 170.0(2) 1_555 1_555 1_555 1_555 yes
C21 C20 K1 C38 142.5(2) 1_555 1_555 1_555 1_555 yes
C21 C20 C25 C24 1.9(4) 1_555 1_555 1_555 1_555 yes
C21 C20 C25 C28 179.8(3) 1_555 1_555 1_555 1_555 yes
C21 C22 C23 C24 -0.2(5) 1_555 1_555 1_555 1_555 yes
C21 C22 C23 C27 179.2(3) 1_555 1_555 1_555 1_555 yes
C22 C21 C20 C25 -2.4(4) 1_555 1_555 1_555 1_555 yes
C22 C23 C24 C25 -0.3(5) 1_555 1_555 1_555 1_555 yes
C23 C22 C21 C26 -176.9(3) 1_555 1_555 1_555 1_555 yes
C23 C24 K1 C25 123.7(3) 1_555 1_555 1_555 1_555 yes
C23 C24 K1 C36 176.5(2) 1_555 1_555 1_555 1_555 yes
C23 C24 K1 C37 -159.8(2) 1_555 1_555 1_555 1_555 yes
C23 C24 K1 C38 -155.3(2) 1_555 1_555 1_555 1_555 yes
C23 C24 C25 C28 -178.6(3) 1_555 1_555 1_555 1_555 yes
C24 K1 O2 C45 -102.9(2) 1_555 1_555 1_555 1_555 yes
C24 K1 O2 C46 38.3(3) 1_555 1_555 1_555 1_555 yes
C24 K1 O3 C43 -39.9(3) 1_555 1_555 1_555 1_555 yes
C24 K1 O3 C44 117.7(3) 1_555 1_555 1_555 1_555 yes
C24 K1 C20 C25 32.7(2) 1_555 1_555 1_555 1_555 yes
C24 K1 C25 C28 117.3(3) 1_555 1_555 1_555 1_555 yes
C24 K1 C36 C35 -111.4(2) 1_555 1_555 1_555 1_555 yes
C24 K1 C36 C37 123.8(2) 1_555 1_555 1_555 1_555 yes
C24 K1 C37 C36 -66.4(2) 1_555 1_555 1_555 1_555 yes
C24 K1 C37 C38 174.0(2) 1_555 1_555 1_555 1_555 yes
C24 K1 C37 C41 54.0(3) 1_555 1_555 1_555 1_555 yes
C24 K1 C38 C37 -9.2(3) 1_555 1_555 1_555 1_555 yes
C24 K1 C38 C39 -133.4(2) 1_555 1_555 1_555 1_555 yes
C24 C25 K1 C36 -131.1(2) 1_555 1_555 1_555 1_555 yes
C24 C25 K1 C37 -116.1(2) 1_555 1_555 1_555 1_555 yes
C24 C25 K1 C38 -128.6(2) 1_555 1_555 1_555 1_555 yes
C25 K1 O2 C45 -115.1(2) 1_555 1_555 1_555 1_555 yes
C25 K1 O2 C46 26.0(4) 1_555 1_555 1_555 1_555 yes
C25 K1 O3 C43 -25.2(3) 1_555 1_555 1_555 1_555 yes
C25 K1 O3 C44 132.4(2) 1_555 1_555 1_555 1_555 yes
C25 K1 C36 C35 -90.9(2) 1_555 1_555 1_555 1_555 yes
C25 K1 C36 C37 144.4(2) 1_555 1_555 1_555 1_555 yes
C25 K1 C37 C36 -38.9(2) 1_555 1_555 1_555 1_555 yes
C25 K1 C37 C38 -158.5(2) 1_555 1_555 1_555 1_555 yes
C25 K1 C37 C41 81.5(2) 1_555 1_555 1_555 1_555 yes
C25 K1 C38 C37 28.5(2) 1_555 1_555 1_555 1_555 yes
C25 K1 C38 C39 -95.7(2) 1_555 1_555 1_555 1_555 yes
C25 C20 K1 C36 -74.5(2) 1_555 1_555 1_555 1_555 yes
C25 C20 K1 C37 -69.0(2) 1_555 1_555 1_555 1_555 yes
C25 C20 K1 C38 -96.6(2) 1_555 1_555 1_555 1_555 yes
C25 C20 C21 C26 176.0(3) 1_555 1_555 1_555 1_555 yes
C25 C24 K1 C36 52.8(2) 1_555 1_555 1_555 1_555 yes
C25 C24 K1 C37 76.4(2) 1_555 1_555 1_555 1_555 yes
C25 C24 K1 C38 81.0(2) 1_555 1_555 1_555 1_555 yes
C25 C24 C23 C27 -179.7(3) 1_555 1_555 1_555 1_555 yes
C28 C25 K1 C36 -13.8(2) 1_555 1_555 1_555 1_555 yes
C28 C25 K1 C37 1.3(2) 1_555 1_555 1_555 1_555 yes
C28 C25 K1 C38 -11.3(3) 1_555 1_555 1_555 1_555 yes
C29 C30 N3 C33 -179.9(3) 1_555 1_555 1_555 1_555 yes
C29 C30 C31 C32 -179.0(3) 1_555 1_555 1_555 1_555 yes
C30 N3 C33 C32 -1.7(4) 1_555 1_555 1_555 1_555 yes
C30 N3 C33 C34 170.5(3) 1_555 1_555 1_555 1_555 yes
C30 C31 C32 C33 -0.2(4) 1_555 1_555 1_555 1_555 yes
C31 C30 N3 C33 1.6(4) 1_555 1_555 1_555 1_555 yes
C31 C32 C33 C34 -170.3(3) 1_555 1_555 1_555 1_555 yes
C32 C33 C34 C35 97.6(4) 1_555 1_555 1_555 1_555 yes
C32 C33 C34 C39 -81.0(5) 1_555 1_555 1_555 1_555 yes
C33 C34 C35 C36 -176.0(3) 1_555 1_555 1_555 1_555 yes
C33 C34 C35 C40 1.5(5) 1_555 1_555 1_555 1_555 yes
C33 C34 C39 C38 175.7(3) 1_555 1_555 1_555 1_555 yes
C33 C34 C39 C42 -5.6(5) 1_555 1_555 1_555 1_555 yes
C34 C35 C36 C37 -0.4(5) 1_555 1_555 1_555 1_555 yes
C34 C39 C38 C37 0.9(5) 1_555 1_555 1_555 1_555 yes
C35 C34 C39 C38 -2.9(5) 1_555 1_555 1_555 1_555 yes
C35 C34 C39 C42 175.8(3) 1_555 1_555 1_555 1_555 yes
C35 C36 K1 C37 124.8(3) 1_555 1_555 1_555 1_555 yes
C35 C36 K1 C38 91.8(2) 1_555 1_555 1_555 1_555 yes
C35 C36 C37 C38 -1.5(5) 1_555 1_555 1_555 1_555 yes
C35 C36 C37 C41 176.1(3) 1_555 1_555 1_555 1_555 yes
C36 K1 O2 C45 33.9(3) 1_555 1_555 1_555 1_555 yes
C36 K1 O2 C46 175.0(3) 1_555 1_555 1_555 1_555 yes
C36 K1 O3 C43 68.4(3) 1_555 1_555 1_555 1_555 yes
C36 K1 O3 C44 -134.0(2) 1_555 1_555 1_555 1_555 yes
C36 K1 C37 C38 -119.6(3) 1_555 1_555 1_555 1_555 yes
C36 K1 C37 C41 120.4(3) 1_555 1_555 1_555 1_555 yes
C36 K1 C38 C37 32.3(2) 1_555 1_555 1_555 1_555 yes
C36 K1 C38 C39 -92.0(2) 1_555 1_555 1_555 1_555 yes
C36 C35 C34 C39 2.6(5) 1_555 1_555 1_555 1_555 yes
C36 C37 K1 C38 119.6(3) 1_555 1_555 1_555 1_555 yes
C36 C37 C38 C39 1.2(5) 1_555 1_555 1_555 1_555 yes
C37 K1 O2 C45 28.9(3) 1_555 1_555 1_555 1_555 yes
C37 K1 O2 C46 170.0(3) 1_555 1_555 1_555 1_555 yes
C37 K1 O3 C43 85.6(3) 1_555 1_555 1_555 1_555 yes
C37 K1 O3 C44 -116.8(3) 1_555 1_555 1_555 1_555 yes
C37 K1 C38 C39 -124.2(3) 1_555 1_555 1_555 1_555 yes
C37 C36 K1 C38 -33.0(2) 1_555 1_555 1_555 1_555 yes
C37 C36 C35 C40 -177.9(3) 1_555 1_555 1_555 1_555 yes
C37 C38 C39 C42 -177.7(3) 1_555 1_555 1_555 1_555 yes
C38 K1 O2 C45 48.4(2) 1_555 1_555 1_555 1_555 yes
C38 K1 O2 C46 -170.4(3) 1_555 1_555 1_555 1_555 yes
C38 K1 O3 C43 109.6(3) 1_555 1_555 1_555 1_555 yes
C38 K1 O3 C44 -92.8(3) 1_555 1_555 1_555 1_555 yes
C38 K1 C37 C41 -120.0(3) 1_555 1_555 1_555 1_555 yes
C39 C34 C35 C40 -179.9(3) 1_555 1_555 1_555 1_555 yes
C39 C38 C37 C41 -176.4(3) 1_555 1_555 1_555 1_555 yes
C43 O3 C44 C45 -176.9(3) 1_555 1_555 1_555 1_555 yes
C44 C45 O2 C46 -81.9(5) 1_555 1_555 1_555 1_555 yes
C47 N5 C61 C62 78.1(3) 1_555 1_555 1_555 1_555 yes
C47 N5 C75 C76 -154.6(3) 1_555 1_555 1_555 1_555 yes
C47 C48 N7 C51 -178.3(3) 1_555 1_555 1_555 1_555 yes
C47 C48 C49 C50 177.9(3) 1_555 1_555 1_555 1_555 yes
C48 N7 C51 C50 0.3(3) 1_555 1_555 1_555 1_555 yes
C48 N7 C51 C52 170.6(3) 1_555 1_555 1_555 1_555 yes
C48 C47 N5 C61 -158.0(2) 1_555 1_555 1_555 1_555 yes
C48 C47 N5 C75 71.5(3) 1_555 1_555 1_555 1_555 yes
C48 C49 C50 C51 -0.5(4) 1_555 1_555 1_555 1_555 yes
C49 C48 N7 C51 -0.6(3) 1_555 1_555 1_555 1_555 yes
C49 C50 C51 C52 -169.4(3) 1_555 1_555 1_555 1_555 yes
C50 C51 C52 C53 91.6(4) 1_555 1_555 1_555 1_555 yes
C50 C51 C52 C57 -86.9(4) 1_555 1_555 1_555 1_555 yes
C51 C52 C53 C54 -177.7(3) 1_555 1_555 1_555 1_555 yes
C51 C52 C53 C58 2.6(4) 1_555 1_555 1_555 1_555 yes
C51 C52 C57 C56 177.9(3) 1_555 1_555 1_555 1_555 yes
C51 C52 C57 C60 -2.7(5) 1_555 1_555 1_555 1_555 yes
C52 C53 C54 C55 -0.9(5) 1_555 1_555 1_555 1_555 yes
C52 C57 C56 C55 0.4(5) 1_555 1_555 1_555 1_555 yes
C53 C52 C57 C56 -0.5(5) 1_555 1_555 1_555 1_555 yes
C53 C52 C57 C60 178.9(3) 1_555 1_555 1_555 1_555 yes
C53 C54 C55 C56 0.8(5) 1_555 1_555 1_555 1_555 yes
C53 C54 C55 C59 179.1(3) 1_555 1_555 1_555 1_555 yes
C54 C53 C52 C57 0.8(5) 1_555 1_555 1_555 1_555 yes
C54 C55 C56 C57 -0.5(5) 1_555 1_555 1_555 1_555 yes
C55 C54 C53 C58 178.7(3) 1_555 1_555 1_555 1_555 yes
C55 C56 C57 C60 -179.1(3) 1_555 1_555 1_555 1_555 yes
C57 C52 C53 C58 -178.9(3) 1_555 1_555 1_555 1_555 yes
C57 C56 C55 C59 -178.8(3) 1_555 1_555 1_555 1_555 yes
C61 N5 C75 C76 74.1(3) 1_555 1_555 1_555 1_555 yes
C61 C62 N6 C65 177.5(3) 1_555 1_555 1_555 1_555 yes
C61 C62 C63 C64 -176.5(3) 1_555 1_555 1_555 1_555 yes
C62 N6 C65 C64 -0.7(4) 1_555 1_555 1_555 1_555 yes
C62 N6 C65 C66 173.2(3) 1_555 1_555 1_555 1_555 yes
C62 C61 N5 C75 -151.2(3) 1_555 1_555 1_555 1_555 yes
C62 C63 C64 C65 -0.7(4) 1_555 1_555 1_555 1_555 yes
C63 C62 N6 C65 0.3(4) 1_555 1_555 1_555 1_555 yes
C63 C64 C65 C66 -172.4(3) 1_555 1_555 1_555 1_555 yes
C64 C65 C66 C67 117.1(4) 1_555 1_555 1_555 1_555 yes
C64 C65 C66 C71 -60.6(5) 1_555 1_555 1_555 1_555 yes
C65 C66 C67 C68 176.2(3) 1_555 1_555 1_555 1_555 yes
C65 C66 C67 C72 -6.4(5) 1_555 1_555 1_555 1_555 yes
C65 C66 C71 C70 -176.9(3) 1_555 1_555 1_555 1_555 yes
C65 C66 C71 C74 3.1(5) 1_555 1_555 1_555 1_555 yes
C66 C67 C68 C69 2.2(5) 1_555 1_555 1_555 1_555 yes
C66 C71 K2 C70 -118.6(3) 1_555 1_555 1_555 1_555 yes
C66 C71 K2 C81 75.7(2) 1_555 1_555 1_555 1_555 yes
C66 C71 K2 C82 102.0(2) 1_555 1_555 1_555 1_555 yes
C66 C71 K2 C83 116.6(2) 1_555 1_555 1_555 1_555 yes
C66 C71 C70 C69 -0.7(5) 1_555 1_555 1_555 1_555 yes
C67 C66 C71 C70 5.4(5) 1_555 1_555 1_555 1_555 yes
C67 C66 C71 C74 -174.6(3) 1_555 1_555 1_555 1_555 yes
C67 C68 C69 C70 2.5(5) 1_555 1_555 1_555 1_555 yes
C67 C68 C69 C73 -177.7(3) 1_555 1_555 1_555 1_555 yes
C68 C67 C66 C71 -6.1(5) 1_555 1_555 1_555 1_555 yes
C68 C69 C70 C71 -3.2(5) 1_555 1_555 1_555 1_555 yes
C69 C68 C67 C72 -175.3(3) 1_555 1_555 1_555 1_555 yes
C69 C70 K2 C71 120.6(3) 1_555 1_555 1_555 1_555 yes
C69 C70 K2 C81 138.7(2) 1_555 1_555 1_555 1_555 yes
C69 C70 K2 C82 171.8(2) 1_555 1_555 1_555 1_555 yes
C69 C70 K2 C83 -157.8(2) 1_555 1_555 1_555 1_555 yes
C69 C70 C71 C74 179.3(3) 1_555 1_555 1_555 1_555 yes
C70 K2 O5 C91 72.8(3) 1_555 1_555 1_555 1_555 yes
C70 K2 O5 C92 -76.1(3) 1_555 1_555 1_555 1_555 yes
C70 K2 O6 C89 122.3(6) 1_555 1_555 1_555 1_555 yes
C70 K2 O6 C90 -91.5(4) 1_555 1_555 1_555 1_555 yes
C70 K2 C71 C74 119.0(3) 1_555 1_555 1_555 1_555 yes
C70 K2 C81 C80 -141.4(2) 1_555 1_555 1_555 1_555 yes
C70 K2 C81 C82 97.8(2) 1_555 1_555 1_555 1_555 yes
C70 K2 C81 C86 -18.3(2) 1_555 1_555 1_555 1_555 yes
C70 K2 C82 C81 -103.6(2) 1_555 1_555 1_555 1_555 yes
C70 K2 C82 C83 132.9(2) 1_555 1_555 1_555 1_555 yes
C70 K2 C83 C82 -69.3(2) 1_555 1_555 1_555 1_555 yes
C70 K2 C83 C84 170.5(2) 1_555 1_555 1_555 1_555 yes
C70 K2 C83 C87 47.7(3) 1_555 1_555 1_555 1_555 yes
C70 C71 K2 C81 -165.7(2) 1_555 1_555 1_555 1_555 yes
C70 C71 K2 C82 -139.5(2) 1_555 1_555 1_555 1_555 yes
C70 C71 K2 C83 -124.8(2) 1_555 1_555 1_555 1_555 yes
C71 K2 O5 C91 94.6(3) 1_555 1_555 1_555 1_555 yes
C71 K2 O5 C92 -54.3(3) 1_555 1_555 1_555 1_555 yes
C71 K2 O6 C89 121.9(6) 1_555 1_555 1_555 1_555 yes
C71 K2 O6 C90 -91.9(4) 1_555 1_555 1_555 1_555 yes
C71 K2 C81 C80 -133.4(2) 1_555 1_555 1_555 1_555 yes
C71 K2 C81 C82 105.7(2) 1_555 1_555 1_555 1_555 yes
C71 K2 C81 C86 -10.4(2) 1_555 1_555 1_555 1_555 yes
C71 K2 C82 C81 -82.7(2) 1_555 1_555 1_555 1_555 yes
C71 K2 C82 C83 153.8(2) 1_555 1_555 1_555 1_555 yes
C71 K2 C83 C82 -34.1(2) 1_555 1_555 1_555 1_555 yes
C71 K2 C83 C84 -154.3(2) 1_555 1_555 1_555 1_555 yes
C71 K2 C83 C87 82.9(3) 1_555 1_555 1_555 1_555 yes
C71 C66 C67 C72 171.3(3) 1_555 1_555 1_555 1_555 yes
C71 C70 K2 C81 18.1(3) 1_555 1_555 1_555 1_555 yes
C71 C70 K2 C82 51.2(2) 1_555 1_555 1_555 1_555 yes
C71 C70 K2 C83 81.6(2) 1_555 1_555 1_555 1_555 yes
C71 C70 C69 C73 177.0(3) 1_555 1_555 1_555 1_555 yes
C74 C71 K2 C81 -46.7(2) 1_555 1_555 1_555 1_555 yes
C74 C71 K2 C82 -20.4(2) 1_555 1_555 1_555 1_555 yes
C74 C71 K2 C83 -5.8(2) 1_555 1_555 1_555 1_555 yes
C75 C76 N8 C79 179.6(3) 1_555 1_555 1_555 1_555 yes
C75 C76 C77 C78 -179.3(3) 1_555 1_555 1_555 1_555 yes
C76 N8 C79 C78 -0.3(3) 1_555 1_555 1_555 1_555 yes
C76 N8 C79 C80 171.3(3) 1_555 1_555 1_555 1_555 yes
C76 C77 C78 C79 -0.0(4) 1_555 1_555 1_555 1_555 yes
C77 C76 N8 C79 0.3(3) 1_555 1_555 1_555 1_555 yes
C77 C78 C79 C80 -171.0(3) 1_555 1_555 1_555 1_555 yes
C78 C79 C80 C81 100.6(4) 1_555 1_555 1_555 1_555 yes
C78 C79 C80 C85 -73.9(4) 1_555 1_555 1_555 1_555 yes
C79 C80 C81 C82 -170.9(3) 1_555 1_555 1_555 1_555 yes
C79 C80 C81 C86 7.7(5) 1_555 1_555 1_555 1_555 yes
C79 C80 C85 C84 171.9(3) 1_555 1_555 1_555 1_555 yes
C79 C80 C85 C88 -7.4(5) 1_555 1_555 1_555 1_555 yes
C80 C81 K2 C82 120.8(3) 1_555 1_555 1_555 1_555 yes
C80 C81 K2 C83 90.4(2) 1_555 1_555 1_555 1_555 yes
C80 C81 C82 C83 -1.3(5) 1_555 1_555 1_555 1_555 yes
C80 C85 C84 C83 -0.8(5) 1_555 1_555 1_555 1_555 yes
C81 K2 O5 C91 -158.8(3) 1_555 1_555 1_555 1_555 yes
C81 K2 O5 C92 52.2(3) 1_555 1_555 1_555 1_555 yes
C81 K2 O6 C89 -80.5(6) 1_555 1_555 1_555 1_555 yes
C81 K2 O6 C90 65.7(5) 1_555 1_555 1_555 1_555 yes
C81 K2 C82 C83 -123.5(3) 1_555 1_555 1_555 1_555 yes
C81 K2 C83 C82 31.0(2) 1_555 1_555 1_555 1_555 yes
C81 K2 C83 C84 -89.3(2) 1_555 1_555 1_555 1_555 yes
C81 K2 C83 C87 148.0(3) 1_555 1_555 1_555 1_555 yes
C81 C80 C85 C84 -2.6(5) 1_555 1_555 1_555 1_555 yes
C81 C80 C85 C88 178.1(3) 1_555 1_555 1_555 1_555 yes
C81 C82 K2 C83 123.5(3) 1_555 1_555 1_555 1_555 yes
C81 C82 C83 C84 -2.1(5) 1_555 1_555 1_555 1_555 yes
C81 C82 C83 C87 175.9(3) 1_555 1_555 1_555 1_555 yes
C82 K2 O5 C91 -154.3(3) 1_555 1_555 1_555 1_555 yes
C82 K2 O5 C92 56.8(3) 1_555 1_555 1_555 1_555 yes
C82 K2 O6 C89 -105.1(6) 1_555 1_555 1_555 1_555 yes
C82 K2 O6 C90 41.2(5) 1_555 1_555 1_555 1_555 yes
C82 K2 C81 C86 -116.1(3) 1_555 1_555 1_555 1_555 yes
C82 K2 C83 C84 -120.2(3) 1_555 1_555 1_555 1_555 yes
C82 K2 C83 C87 117.0(3) 1_555 1_555 1_555 1_555 yes
C82 C81 K2 C83 -30.4(2) 1_555 1_555 1_555 1_555 yes
C82 C81 C80 C85 3.6(5) 1_555 1_555 1_555 1_555 yes
C82 C83 C84 C85 3.1(5) 1_555 1_555 1_555 1_555 yes
C83 K2 O5 C91 -130.5(3) 1_555 1_555 1_555 1_555 yes
C83 K2 O5 C92 80.6(3) 1_555 1_555 1_555 1_555 yes
C83 K2 O6 C89 -95.7(6) 1_555 1_555 1_555 1_555 yes
C83 K2 O6 C90 50.5(4) 1_555 1_555 1_555 1_555 yes
C83 K2 C81 C86 -146.5(2) 1_555 1_555 1_555 1_555 yes
C83 C82 C81 C86 -179.9(3) 1_555 1_555 1_555 1_555 yes
C83 C84 C85 C88 178.5(3) 1_555 1_555 1_555 1_555 yes
C85 C80 C81 C86 -177.8(3) 1_555 1_555 1_555 1_555 yes
C85 C84 C83 C87 -174.8(3) 1_555 1_555 1_555 1_555 yes
C89 O6 C90 C91 -177.1(7) 1_555 1_555 1_555 1_555 yes
C90 C91 O5 C92 -167.1(4) 1_555 1_555 1_555 1_555 yes
